data_4316914
loop_
_publ_author_name
'Yong-Fei Zeng'
'Guan-Cheng Xu'
'Xin Hu'
'Zhuo Chen'
'Xian-He Bu'
'Song Gao'
'E. C. Sa\~nudo'

_publ_section_title
;
 Single-Molecule-Magnet Behavior in a Fe12Sm4 Cluster
;
_journal_name_full 'Inorganic Chemistry'
_journal_page_first 9734
_journal_page_last 9736
_journal_paper_doi 10.1021/ic1009708
_journal_volume 49
_journal_year 2010
_chemical_formula_sum 'C168 H124 Fe12 O62 Sm4'
_chemical_formula_weight 4406.27
_chemical_name_systematic
; 
 ? 
;
_space_group_IT_number 15
_symmetry_cell_setting monoclinic
_symmetry_space_group_name_Hall '-C 2yc'
_symmetry_space_group_name_H-M 'C 1 2/c 1'
_atom_sites_solution_hydrogens geom
_atom_sites_solution_primary direct
_atom_sites_solution_secondary difmap
_audit_creation_method SHELXL-97
_cell_angle_alpha 90.00
_cell_angle_beta 92.87(3)
_cell_angle_gamma 90.00
_cell_formula_units_Z 4
_cell_length_a 30.759(8)
_cell_length_b 27.983(9)
_cell_length_c 20.604(4)
_cell_measurement_reflns_used 14001
_cell_measurement_temperature 293(2)
_cell_measurement_theta_max 27.82
_cell_measurement_theta_min 2.95
_cell_volume 17712(8)
_computing_structure_refinement 'SHELXL-97 (Sheldrick, 1997)'
_computing_structure_solution 'SHELXS-97 (Sheldrick, 1990)'
_diffrn_ambient_temperature 293(2)
_diffrn_measured_fraction_theta_full 0.954
_diffrn_measured_fraction_theta_max 0.954
_diffrn_measurement_device_type scx-mini
_diffrn_measurement_method '\w scan'
_diffrn_radiation_monochromator graphite
_diffrn_radiation_source 'fine-focus sealed tube'
_diffrn_radiation_type MoK\a
_diffrn_radiation_wavelength 0.71073
_diffrn_reflns_av_R_equivalents 0.2059
_diffrn_reflns_av_sigmaI/netI 0.1682
_diffrn_reflns_limit_h_max 36
_diffrn_reflns_limit_h_min -36
_diffrn_reflns_limit_k_max 33
_diffrn_reflns_limit_k_min -33
_diffrn_reflns_limit_l_max 23
_diffrn_reflns_limit_l_min -23
_diffrn_reflns_number 59774
_diffrn_reflns_theta_full 25.02
_diffrn_reflns_theta_max 25.02
_diffrn_reflns_theta_min 2.95
_diffrn_standards_decay_% none
_diffrn_standards_interval_count 0
_diffrn_standards_number 0
_exptl_absorpt_coefficient_mu 2.337
_exptl_absorpt_correction_T_max 0.645
_exptl_absorpt_correction_T_min 0.612
_exptl_absorpt_correction_type multi-scan
_exptl_crystal_colour orange
_exptl_crystal_density_diffrn 1.652
_exptl_crystal_density_method 'not measured'
_exptl_crystal_description block
_exptl_crystal_F_000 8752
_exptl_crystal_size_max 0.20
_exptl_crystal_size_mid 0.20
_exptl_crystal_size_min 0.20
_refine_diff_density_max 1.685
_refine_diff_density_min -2.586
_refine_diff_density_rms 0.204
_refine_ls_extinction_method none
_refine_ls_goodness_of_fit_ref 1.190
_refine_ls_hydrogen_treatment constr
_refine_ls_matrix_type full
_refine_ls_number_parameters 1108
_refine_ls_number_reflns 14925
_refine_ls_number_restraints 504
_refine_ls_restrained_S_all 1.182
_refine_ls_R_factor_all 0.1971
_refine_ls_R_factor_gt 0.1399
_refine_ls_shift/su_max 0.008
_refine_ls_shift/su_mean 0.000
_refine_ls_structure_factor_coef Fsqd
_refine_ls_weighting_details 'calc w=1/[\s^2^(Fo^2^)+(0.0001P)^2^+1294.8920P] where P=(Fo^2^+2Fc^2^)/3'
_refine_ls_weighting_scheme calc
_refine_ls_wR_factor_gt 0.2690
_refine_ls_wR_factor_ref 0.2927
_reflns_number_gt 9618
_reflns_number_total 14925
_reflns_threshold_expression >2sigma(I)
_cod_data_source_file ic1009708_si_002_1.cif
_cod_data_source_block 1
_cod_database_code 4316914

loop_
_symmetry_equiv_pos_as_xyz
'x, y, z'
'-x, y, -z+1/2'
'x+1/2, y+1/2, z'
'-x+1/2, y+1/2, -z+1/2'
'-x, -y, -z'
'x, -y, z-1/2'
'-x+1/2, -y+1/2, -z'
'x+1/2, -y+1/2, z-1/2'

loop_
_atom_site_label
_atom_site_type_symbol
_atom_site_fract_x
_atom_site_fract_y
_atom_site_fract_z
_atom_site_U_iso_or_equiv
_atom_site_adp_type
_atom_site_occupancy
_atom_site_symmetry_multiplicity
_atom_site_calc_flag
_atom_site_refinement_flags
_atom_site_disorder_assembly
_atom_site_disorder_group
Sm1 Sm 0.24754(4) 0.81369(4) 0.68314(5) 0.0420(3) Uani 1 1 d . . .
Sm2 Sm 0.19710(3) 0.88664(3) 0.51853(5) 0.0319(3) Uani 1 1 d . . .
Fe1 Fe 0.24129(9) 0.67404(9) 0.62910(13) 0.0312(7) Uani 1 1 d . . .
Fe2 Fe 0.20998(9) 0.68667(9) 0.46915(13) 0.0303(6) Uani 1 1 d . . .
Fe3 Fe 0.18804(8) 0.76507(9) 0.54958(13) 0.0293(6) Uani 1 1 d . . .
Fe4 Fe 0.32766(9) 0.71416(10) 0.61404(14) 0.0349(7) Uani 1 1 d . . .
Fe5 Fe 0.32041(10) 0.60905(10) 0.66801(14) 0.0392(7) Uani 1 1 d . . .
Fe6 Fe 0.29726(11) 0.69856(10) 0.75475(14) 0.0430(8) Uani 1 1 d . . .
O1 O 0.2780(4) 0.7282(4) 0.6715(6) 0.032(3) Uani 1 1 d . . .
O2 O 0.2990(4) 0.6506(4) 0.5962(5) 0.031(3) Uani 1 1 d . . .
O3 O 0.2314(4) 0.8156(4) 0.5652(5) 0.030(3) Uani 1 1 d . . .
O4 O 0.2214(4) 0.7063(4) 0.5569(6) 0.029(3) Uani 1 1 d . . .
O5 O 0.2665(4) 0.6379(4) 0.7109(6) 0.036(3) Uani 1 1 d . . .
O6 O 0.1916(4) 0.7527(4) 0.4582(6) 0.031(3) Uani 1 1 d . . .
O7 O 0.3472(4) 0.6755(5) 0.6974(6) 0.042(3) Uani 1 1 d . . .
O8 O 0.1847(5) 0.8612(6) 0.6920(8) 0.064(5) Uani 1 1 d . . .
O9 O 0.1518(5) 0.8963(6) 0.6085(7) 0.059(4) Uani 1 1 d . . .
O11 O 0.2679(6) 0.8976(5) 0.6859(8) 0.074(5) Uani 1 1 d . . .
O12 O 0.2337(5) 0.9325(6) 0.6005(7) 0.059(5) Uani 1 1 d . . .
O21 O 0.2216(7) 0.7803(6) 0.7804(7) 0.072(5) Uani 1 1 d . . .
O22 O 0.2503(5) 0.7099(5) 0.8112(6) 0.055(4) Uani 1 1 d . . .
O31 O 0.3066(6) 0.8164(5) 0.7616(7) 0.068(5) Uani 1 1 d . . .
O32 O 0.3333(7) 0.7473(5) 0.7973(8) 0.076(6) Uani 1 1 d . . .
O41 O 0.3211(5) 0.6514(5) 0.8206(7) 0.056(4) Uani 1 1 d . . .
O42 O 0.3371(5) 0.5875(5) 0.7617(6) 0.046(4) Uani 1 1 d . . .
O51 O 0.2917(4) 0.5465(4) 0.6519(7) 0.043(4) Uani 1 1 d . . .
O52 O 0.2860(6) 0.5457(5) 0.5448(7) 0.056(4) Uani 1 1 d . . .
O61 O 0.3768(5) 0.5886(5) 0.6391(7) 0.047(4) Uani 1 1 d . . .
O62 O 0.3713(5) 0.5880(5) 0.5310(7) 0.048(4) Uani 1 1 d . . .
O71 O 0.2083(4) 0.6121(5) 0.6036(6) 0.038(3) Uani 1 1 d . . .
O72 O 0.2230(4) 0.6158(4) 0.4989(7) 0.038(3) Uani 1 1 d . . .
O81 O 0.1858(4) 0.6737(5) 0.3752(6) 0.042(4) Uani 1 1 d . . .
O82 O 0.1354(5) 0.7301(5) 0.3490(7) 0.052(4) Uani 1 1 d . . .
O91 O 0.1442(4) 0.8206(4) 0.5239(7) 0.039(3) Uani 1 1 d . . .
O92 O 0.1139(4) 0.8037(5) 0.4256(7) 0.046(4) Uani 1 1 d . . .
O101 O 0.1466(4) 0.6655(5) 0.4887(6) 0.040(3) Uani 1 1 d . . .
O102 O 0.1312(4) 0.7272(5) 0.5543(7) 0.039(3) Uani 1 1 d . . .
O111 O 0.1879(4) 0.6877(5) 0.6820(7) 0.045(4) Uani 1 1 d . . .
O112 O 0.1815(4) 0.7643(4) 0.6514(6) 0.038(3) Uani 1 1 d . . .
C1 C 0.1547(8) 0.8888(9) 0.6653(14) 0.064(7) Uani 1 1 d U . .
C2 C 0.1247(9) 0.9070(9) 0.7104(12) 0.067(7) Uani 1 1 d U . .
C3 C 0.0909(11) 0.9321(12) 0.6935(17) 0.100(10) Uani 1 1 d U . .
H3A H 0.0887 0.9407 0.6499 0.120 Uiso 1 1 calc R . .
C4 C 0.0557(17) 0.9493(18) 0.732(3) 0.170(19) Uani 1 1 d U . .
H4A H 0.0277 0.9579 0.7173 0.204 Uiso 1 1 calc R . .
C5 C 0.0732(18) 0.950(2) 0.796(3) 0.19(2) Uani 1 1 d U . .
H5A H 0.0641 0.9743 0.8226 0.227 Uiso 1 1 calc R . .
C6 C 0.101(2) 0.920(2) 0.820(3) 0.20(2) Uani 1 1 d U . .
H6A H 0.1007 0.9109 0.8633 0.243 Uiso 1 1 calc R . .
C7 C 0.1301(16) 0.9015(17) 0.779(2) 0.162(18) Uani 1 1 d U . .
H7A H 0.1542 0.8850 0.7968 0.194 Uiso 1 1 calc R . .
C11 C 0.2559(10) 0.9337(9) 0.6513(14) 0.069(7) Uani 1 1 d U . .
C12 C 0.2721(9) 0.9804(9) 0.6736(12) 0.065(7) Uani 1 1 d U . .
C13 C 0.2595(9) 1.0225(8) 0.6443(12) 0.065(7) Uani 1 1 d U . .
H13A H 0.2391 1.0215 0.6096 0.077 Uiso 1 1 calc R . .
C14 C 0.2759(10) 1.0663(9) 0.6643(15) 0.076(8) Uani 1 1 d U . .
H14A H 0.2655 1.0935 0.6426 0.091 Uiso 1 1 calc R . .
C15 C 0.3030(12) 1.0715(13) 0.7085(18) 0.103(11) Uani 1 1 d U . .
H15A H 0.3130 1.1018 0.7202 0.123 Uiso 1 1 calc R . .
C16 C 0.3192(13) 1.0307(15) 0.7417(19) 0.131(13) Uani 1 1 d U . .
H16A H 0.3415 1.0335 0.7737 0.157 Uiso 1 1 calc R . .
C17 C 0.3009(13) 0.9848(13) 0.7255(18) 0.121(12) Uani 1 1 d U . .
H17A H 0.3086 0.9581 0.7504 0.145 Uiso 1 1 calc R . .
C21 C 0.2268(9) 0.7466(9) 0.8198(12) 0.062(7) Uani 1 1 d U . .
C22 C 0.1998(8) 0.7491(9) 0.8766(11) 0.057(6) Uani 1 1 d U . .
C23 C 0.1712(11) 0.7819(13) 0.8895(17) 0.103(11) Uani 1 1 d U . .
H23A H 0.1674 0.8069 0.8600 0.124 Uiso 1 1 calc R . .
C24 C 0.1461(17) 0.782(2) 0.944(3) 0.17(2) Uani 1 1 d U . .
H24A H 0.1211 0.8011 0.9456 0.206 Uiso 1 1 calc R . .
C25 C 0.159(2) 0.757(2) 0.990(3) 0.21(3) Uani 1 1 d U . .
H25A H 0.1469 0.7628 1.0298 0.252 Uiso 1 1 calc R . .
C26 C 0.189(3) 0.721(3) 0.986(4) 0.31(4) Uani 1 1 d U . .
H26A H 0.1986 0.7050 1.0236 0.376 Uiso 1 1 calc R . .
C27 C 0.2053(16) 0.7084(19) 0.921(3) 0.18(2) Uani 1 1 d U . .
H27A H 0.2173 0.6791 0.9103 0.212 Uiso 1 1 calc R . .
C31 C 0.3361(8) 0.7927(8) 0.7931(10) 0.051(6) Uani 1 1 d U . .
C32 C 0.3708(9) 0.8161(10) 0.8305(12) 0.063(7) Uani 1 1 d U . .
C33 C 0.3718(16) 0.8666(16) 0.829(2) 0.147(16) Uani 1 1 d U . .
H33A H 0.3491 0.8840 0.8088 0.176 Uiso 1 1 calc R . .
C34 C 0.4086(18) 0.890(2) 0.859(3) 0.18(2) Uani 1 1 d U . .
H34A H 0.4121 0.9225 0.8532 0.214 Uiso 1 1 calc R . .
C35 C 0.4357(16) 0.8679(18) 0.893(2) 0.146(16) Uani 1 1 d U . .
H35A H 0.4579 0.8852 0.9141 0.176 Uiso 1 1 calc R . .
C36 C 0.4354(14) 0.8188(18) 0.900(2) 0.137(15) Uani 1 1 d U . .
H36A H 0.4564 0.8037 0.9270 0.165 Uiso 1 1 calc R . .
C37 C 0.4011(12) 0.7913(14) 0.8653(17) 0.113(12) Uani 1 1 d U . .
H37A H 0.4005 0.7581 0.8670 0.135 Uiso 1 1 calc R . .
C41 C 0.3348(6) 0.6095(8) 0.8153(10) 0.040(5) Uani 1 1 d U . .
C42 C 0.3479(8) 0.5833(8) 0.8759(11) 0.052(6) Uani 1 1 d U . .
C43 C 0.3511(10) 0.6077(10) 0.9326(14) 0.090(9) Uani 1 1 d U . .
H43A H 0.3479 0.6408 0.9326 0.107 Uiso 1 1 calc R . .
C44 C 0.3591(11) 0.5834(12) 0.9909(16) 0.100(10) Uani 1 1 d U . .
H44A H 0.3572 0.5993 1.0303 0.120 Uiso 1 1 calc R . .
C45 C 0.3700(10) 0.5356(10) 0.9900(14) 0.084(9) Uani 1 1 d U . .
H45A H 0.3802 0.5204 1.0279 0.101 Uiso 1 1 calc R . .
C46 C 0.3655(6) 0.5102(7) 0.9317(11) 0.042(5) Uani 1 1 d U . .
H46A H 0.3696 0.4773 0.9320 0.051 Uiso 1 1 calc R . .
C47 C 0.3552(6) 0.5326(8) 0.8750(11) 0.043(5) Uani 1 1 d U . .
H47A H 0.3529 0.5156 0.8362 0.052 Uiso 1 1 calc R . .
C51 C 0.2838(6) 0.5258(6) 0.5986(9) 0.027(4) Uani 1 1 d U . .
C52 C 0.2690(6) 0.4756(7) 0.5985(10) 0.035(5) Uani 1 1 d U . .
C53 C 0.2581(11) 0.4536(11) 0.5449(15) 0.091(9) Uani 1 1 d U . .
H53A H 0.2635 0.4689 0.5060 0.109 Uiso 1 1 calc R . .
C54 C 0.2383(10) 0.4070(10) 0.5413(15) 0.085(9) Uani 1 1 d U . .
H54A H 0.2237 0.3956 0.5038 0.102 Uiso 1 1 calc R . .
C55 C 0.2426(10) 0.3811(11) 0.5972(16) 0.088(9) Uani 1 1 d U . .
H55A H 0.2394 0.3480 0.5975 0.106 Uiso 1 1 calc R . .
C56 C 0.2512(15) 0.4047(17) 0.649(2) 0.155(16) Uani 1 1 d U . .
H56A H 0.2469 0.3888 0.6879 0.186 Uiso 1 1 calc R . .
C57 C 0.2667(13) 0.4532(13) 0.6549(19) 0.120(12) Uani 1 1 d U . .
H57A H 0.2744 0.4674 0.6947 0.144 Uiso 1 1 calc R . .
C61 C 0.3908(7) 0.5837(7) 0.5837(12) 0.041(5) Uani 1 1 d U . .
C62 C 0.4391(7) 0.5723(8) 0.5830(13) 0.052(6) Uani 1 1 d U . .
C63 C 0.4619(11) 0.5719(12) 0.6433(17) 0.101(11) Uani 1 1 d U . .
H63A H 0.4477 0.5781 0.6812 0.121 Uiso 1 1 calc R . .
C64 C 0.5088(15) 0.5615(17) 0.646(2) 0.151(16) Uani 1 1 d U . .
H64A H 0.5253 0.5595 0.6851 0.181 Uiso 1 1 calc R . .
C65 C 0.5259(14) 0.5552(16) 0.588(3) 0.138(15) Uani 1 1 d U . .
H65A H 0.5554 0.5479 0.5893 0.166 Uiso 1 1 calc R . .
C66 C 0.5065(14) 0.5578(15) 0.528(2) 0.140(15) Uani 1 1 d U . .
H66A H 0.5213 0.5556 0.4903 0.168 Uiso 1 1 calc R . .
C67 C 0.4597(8) 0.5647(10) 0.5301(15) 0.071(8) Uani 1 1 d U . .
H67A H 0.4433 0.5635 0.4910 0.086 Uiso 1 1 calc R . .
C71 C 0.2059(6) 0.5984(7) 0.5482(10) 0.031(5) Uani 1 1 d U . .
C72 C 0.1740(8) 0.5561(8) 0.5329(12) 0.054(6) Uani 1 1 d U . .
C73 C 0.1474(13) 0.5446(14) 0.5788(18) 0.122(12) Uani 1 1 d U . .
H73A H 0.1501 0.5597 0.6189 0.146 Uiso 1 1 calc R . .
C74 C 0.1150(16) 0.5097(18) 0.568(2) 0.163(18) Uani 1 1 d U . .
H74A H 0.0936 0.5044 0.5973 0.195 Uiso 1 1 calc R . .
C75 C 0.1164(15) 0.4820(17) 0.507(2) 0.152(16) Uani 1 1 d U . .
H75A H 0.0990 0.4552 0.4991 0.182 Uiso 1 1 calc R . .
C76 C 0.1434(12) 0.4972(13) 0.4655(18) 0.108(11) Uani 1 1 d U . .
H76A H 0.1438 0.4816 0.4257 0.130 Uiso 1 1 calc R . .
C77 C 0.1712(8) 0.5346(8) 0.4763(13) 0.057(6) Uani 1 1 d U . .
H77A H 0.1885 0.5449 0.4433 0.068 Uiso 1 1 calc R . .
C81 C 0.1464(7) 0.6864(8) 0.3570(10) 0.042(5) Uani 1 1 d U . .
C82 C 0.1153(8) 0.6492(9) 0.3421(11) 0.056(6) Uani 1 1 d U . .
C83 C 0.1248(10) 0.6025(10) 0.3428(15) 0.083(9) Uani 1 1 d U . .
H83A H 0.1533 0.5921 0.3510 0.100 Uiso 1 1 calc R . .
C84 C 0.0902(13) 0.5690(14) 0.3308(18) 0.117(12) Uani 1 1 d U . .
H84A H 0.0970 0.5366 0.3325 0.140 Uiso 1 1 calc R . .
C85 C 0.0496(12) 0.5811(14) 0.3177(18) 0.109(11) Uani 1 1 d U . .
H85A H 0.0284 0.5582 0.3079 0.131 Uiso 1 1 calc R . .
C86 C 0.0402(11) 0.6249(14) 0.3189(17) 0.108(11) Uani 1 1 d U . .
H86A H 0.0115 0.6341 0.3106 0.130 Uiso 1 1 calc R . .
C87 C 0.0725(8) 0.6610(11) 0.3326(13) 0.074(8) Uani 1 1 d U . .
H87A H 0.0640 0.6928 0.3351 0.089 Uiso 1 1 calc R . .
C91 C 0.1119(7) 0.8123(7) 0.4853(11) 0.043(5) Uani 1 1 d U . .
C92 C 0.0690(8) 0.8142(9) 0.5138(14) 0.061(7) Uani 1 1 d U . .
C93 C 0.0329(11) 0.8043(12) 0.4725(18) 0.105(11) Uani 1 1 d U . .
H93A H 0.0357 0.7954 0.4294 0.126 Uiso 1 1 calc R . .
C94 C -0.0085(14) 0.8085(16) 0.500(2) 0.141(15) Uani 1 1 d U . .
H94A H -0.0334 0.8015 0.4738 0.169 Uiso 1 1 calc R . .
C95 C -0.0124(15) 0.8214(16) 0.558(2) 0.139(15) Uani 1 1 d U . .
H95A H -0.0402 0.8244 0.5729 0.166 Uiso 1 1 calc R . .
C96 C 0.0223(11) 0.8312(12) 0.5997(17) 0.101(11) Uani 1 1 d U . .
H96A H 0.0189 0.8402 0.6426 0.121 Uiso 1 1 calc R . .
C97 C 0.0627(9) 0.8270(10) 0.5745(15) 0.073(8) Uani 1 1 d U . .
H97A H 0.0871 0.8336 0.6017 0.088 Uiso 1 1 calc R . .
C101 C 0.1210(7) 0.6866(9) 0.5258(10) 0.044(5) Uani 1 1 d U . .
C102 C 0.0793(7) 0.6654(9) 0.5392(12) 0.053(6) Uani 1 1 d U . .
C103 C 0.0692(9) 0.6235(12) 0.5094(15) 0.087(9) Uani 1 1 d U . .
H10A H 0.0887 0.6101 0.4815 0.104 Uiso 1 1 calc R . .
C104 C 0.0289(11) 0.5994(13) 0.5197(16) 0.101(11) Uani 1 1 d U . .
H10B H 0.0225 0.5698 0.5012 0.121 Uiso 1 1 calc R . .
C105 C 0.0017(12) 0.6213(15) 0.557(2) 0.122(13) Uani 1 1 d U . .
H10C H -0.0234 0.6048 0.5666 0.147 Uiso 1 1 calc R . .
C106 C 0.0071(12) 0.6680(15) 0.5830(19) 0.122(13) Uani 1 1 d U . .
H10D H -0.0143 0.6845 0.6042 0.147 Uiso 1 1 calc R . .
C107 C 0.0491(10) 0.6864(11) 0.5730(15) 0.088(9) Uani 1 1 d U . .
H10E H 0.0561 0.7158 0.5917 0.105 Uiso 1 1 calc R . .
C111 C 0.1682(7) 0.7282(8) 0.6791(10) 0.047(6) Uani 1 1 d U . .
C112 C 0.1310(9) 0.7334(9) 0.7194(13) 0.065(7) Uani 1 1 d U . .
C113 C 0.1098(9) 0.7756(11) 0.7263(15) 0.086(9) Uani 1 1 d U . .
H11A H 0.1210 0.8028 0.7072 0.103 Uiso 1 1 calc R . .
C114 C 0.0728(13) 0.7804(16) 0.760(2) 0.131(14) Uani 1 1 d U . .
H11B H 0.0607 0.8106 0.7643 0.157 Uiso 1 1 calc R . .
C115 C 0.0528(19) 0.741(2) 0.787(3) 0.20(2) Uani 1 1 d U . .
H11C H 0.0303 0.7450 0.8155 0.238 Uiso 1 1 calc R . .
C116 C 0.0678(19) 0.695(2) 0.771(3) 0.21(2) Uani 1 1 d U . .
H11D H 0.0511 0.6677 0.7762 0.250 Uiso 1 1 calc R . .
C117 C 0.1125(12) 0.6934(13) 0.7461(18) 0.121(12) Uani 1 1 d U . .
H11E H 0.1282 0.6650 0.7483 0.145 Uiso 1 1 calc R . .

loop_
_atom_site_aniso_label
_atom_site_aniso_U_11
_atom_site_aniso_U_22
_atom_site_aniso_U_33
_atom_site_aniso_U_23
_atom_site_aniso_U_13
_atom_site_aniso_U_12
Sm1 0.0730(8) 0.0285(5) 0.0246(6) -0.0008(5) 0.0011(5) 0.0100(6)
Sm2 0.0400(6) 0.0265(5) 0.0297(6) 0.0024(4) 0.0056(4) 0.0071(5)
Fe1 0.0418(17) 0.0255(14) 0.0266(16) 0.0030(11) 0.0061(13) 0.0057(13)
Fe2 0.0341(16) 0.0272(14) 0.0296(16) 0.0007(12) -0.0008(12) 0.0009(13)
Fe3 0.0263(15) 0.0273(14) 0.0346(17) 0.0033(12) 0.0050(12) 0.0058(12)
Fe4 0.0370(17) 0.0319(15) 0.0351(17) 0.0054(13) -0.0066(13) 0.0029(13)
Fe5 0.0520(19) 0.0316(15) 0.0333(17) 0.0044(13) -0.0056(14) 0.0072(15)
Fe6 0.072(2) 0.0286(15) 0.0273(17) -0.0011(12) -0.0066(15) 0.0091(15)
O1 0.036(8) 0.023(6) 0.035(8) -0.008(6) -0.006(6) 0.002(6)
O2 0.046(8) 0.030(7) 0.017(7) 0.005(5) 0.003(6) 0.003(6)
O3 0.044(8) 0.013(6) 0.028(7) 0.006(5) -0.026(6) 0.012(6)
O4 0.026(7) 0.032(7) 0.027(7) -0.007(6) -0.006(5) 0.007(6)
O5 0.042(8) 0.025(7) 0.041(8) 0.004(6) -0.013(6) 0.003(6)
O6 0.016(6) 0.039(7) 0.038(8) -0.003(6) -0.003(6) -0.014(6)
O7 0.048(9) 0.038(8) 0.039(8) 0.005(6) -0.002(7) -0.007(7)
O8 0.068(11) 0.048(9) 0.077(12) -0.011(9) 0.013(9) 0.024(9)
O9 0.082(12) 0.061(10) 0.034(10) 0.000(8) 0.024(8) 0.005(9)
O11 0.128(16) 0.024(8) 0.070(12) -0.002(8) 0.013(11) 0.011(9)
O12 0.057(10) 0.077(12) 0.044(10) -0.034(9) -0.013(8) -0.012(9)
O21 0.134(17) 0.052(10) 0.032(9) 0.003(8) 0.015(10) -0.002(11)
O22 0.092(12) 0.042(8) 0.031(9) 0.000(7) 0.010(8) 0.034(9)
O31 0.108(14) 0.046(9) 0.047(10) -0.012(8) -0.028(10) 0.021(10)
O32 0.135(17) 0.037(9) 0.054(11) -0.007(8) -0.023(11) -0.016(10)
O41 0.094(13) 0.036(8) 0.034(9) 0.011(7) -0.027(8) -0.002(9)
O42 0.058(10) 0.051(9) 0.026(8) 0.012(7) -0.028(7) -0.004(8)
O51 0.048(9) 0.022(7) 0.058(10) 0.002(7) -0.001(7) -0.003(7)
O52 0.104(13) 0.024(7) 0.040(9) 0.015(7) 0.002(9) 0.001(8)
O61 0.056(10) 0.039(8) 0.045(10) 0.004(7) -0.022(8) 0.013(7)
O62 0.057(10) 0.038(8) 0.048(10) 0.008(7) 0.007(8) 0.018(7)
O71 0.053(9) 0.036(8) 0.025(8) 0.008(6) -0.007(6) -0.009(7)
O72 0.052(9) 0.019(6) 0.044(9) -0.007(6) 0.010(7) 0.006(7)
O81 0.046(9) 0.034(8) 0.045(9) -0.009(6) -0.019(7) 0.008(7)
O82 0.052(10) 0.043(9) 0.060(10) 0.008(8) -0.026(8) -0.010(8)
O91 0.035(8) 0.032(7) 0.050(9) 0.009(7) 0.014(7) 0.006(7)
O92 0.030(8) 0.056(9) 0.052(10) 0.016(8) -0.007(7) 0.009(7)
O101 0.033(8) 0.057(9) 0.029(8) 0.011(7) -0.007(6) -0.010(7)
O102 0.033(8) 0.040(8) 0.046(9) 0.003(7) 0.015(7) 0.002(7)
O111 0.052(9) 0.038(8) 0.047(9) -0.003(7) 0.027(7) 0.012(7)
O112 0.060(9) 0.024(7) 0.030(8) -0.002(6) 0.015(7) 0.001(7)
C1 0.069(14) 0.056(13) 0.068(15) -0.003(12) 0.027(12) 0.025(12)
C2 0.093(15) 0.061(13) 0.050(13) 0.018(11) 0.022(12) 0.040(12)
C3 0.099(17) 0.106(17) 0.096(17) 0.013(15) 0.028(15) 0.032(15)
C4 0.17(2) 0.17(2) 0.17(2) 0.009(18) 0.021(18) 0.027(18)
C5 0.18(3) 0.19(3) 0.19(3) -0.012(19) 0.025(19) 0.029(19)
C6 0.22(3) 0.20(3) 0.19(3) 0.015(19) 0.021(19) 0.027(19)
C7 0.16(2) 0.16(2) 0.16(2) 0.010(18) 0.015(18) 0.032(18)
C11 0.101(16) 0.043(12) 0.063(14) -0.011(11) 0.011(13) 0.000(12)
C12 0.082(15) 0.057(13) 0.056(13) 0.010(11) -0.012(12) 0.000(12)
C13 0.090(15) 0.050(12) 0.054(13) -0.011(11) 0.002(12) 0.010(12)
C14 0.082(15) 0.048(13) 0.099(16) -0.005(12) 0.021(14) -0.008(12)
C15 0.106(18) 0.085(17) 0.116(18) -0.019(15) -0.004(15) -0.015(15)
C16 0.14(2) 0.12(2) 0.123(19) -0.031(16) -0.049(16) -0.021(17)
C17 0.16(2) 0.089(17) 0.108(18) -0.011(15) -0.036(16) 0.011(16)
C21 0.076(14) 0.059(13) 0.053(13) 0.003(11) 0.010(12) -0.011(12)
C22 0.071(13) 0.060(12) 0.040(12) 0.008(10) 0.009(11) 0.022(11)
C23 0.124(18) 0.099(17) 0.089(17) 0.001(14) 0.035(15) 0.029(15)
C24 0.18(3) 0.17(3) 0.17(3) -0.003(19) 0.029(19) 0.027(18)
C25 0.22(3) 0.22(3) 0.20(3) 0.015(19) 0.048(19) 0.024(19)
C26 0.32(5) 0.31(5) 0.31(5) 0.02(2) 0.03(2) 0.02(2)
C27 0.20(3) 0.17(3) 0.17(2) 0.013(18) 0.025(18) 0.032(18)
C31 0.072(13) 0.049(12) 0.031(11) -0.007(9) -0.021(10) -0.019(11)
C32 0.082(14) 0.062(13) 0.046(12) 0.006(11) 0.001(11) -0.027(12)
C33 0.16(2) 0.13(2) 0.14(2) 0.007(17) -0.017(17) 0.005(18)
C34 0.18(3) 0.16(3) 0.19(3) -0.007(19) -0.019(19) -0.016(19)
C35 0.15(2) 0.14(2) 0.15(2) -0.016(18) -0.009(17) -0.013(18)
C36 0.13(2) 0.15(2) 0.13(2) 0.011(17) -0.010(16) 0.002(17)
C37 0.114(19) 0.114(19) 0.109(18) -0.001(16) 0.002(16) -0.018(16)
C41 0.040(11) 0.040(11) 0.038(11) 0.007(9) -0.019(9) -0.004(9)
C42 0.074(13) 0.039(10) 0.041(12) 0.008(9) -0.022(10) -0.025(10)
C43 0.135(18) 0.061(14) 0.069(15) 0.012(13) -0.024(14) -0.001(14)
C44 0.138(19) 0.087(16) 0.073(16) 0.012(14) -0.003(15) 0.003(15)
C45 0.118(17) 0.060(14) 0.073(15) 0.026(12) -0.013(14) 0.013(13)
C46 0.030(10) 0.035(10) 0.061(13) 0.011(10) -0.011(9) -0.015(9)
C47 0.036(11) 0.049(11) 0.045(12) -0.001(10) -0.008(9) -0.002(9)
C51 0.021(9) 0.029(9) 0.032(10) 0.000(8) -0.007(8) 0.010(8)
C52 0.033(10) 0.041(10) 0.032(11) 0.011(9) 0.019(8) -0.005(9)
C53 0.125(18) 0.074(15) 0.074(16) -0.001(13) 0.017(14) -0.024(14)
C54 0.103(17) 0.074(15) 0.078(15) -0.007(13) -0.014(13) -0.021(14)
C55 0.119(17) 0.060(14) 0.084(16) 0.000(13) -0.003(14) -0.015(14)
C56 0.21(2) 0.14(2) 0.12(2) 0.026(17) 0.011(18) -0.040(18)
C57 0.15(2) 0.097(18) 0.109(19) 0.007(16) -0.011(16) -0.030(16)
C61 0.034(11) 0.041(11) 0.047(13) 0.005(10) 0.000(10) 0.000(9)
C62 0.034(11) 0.055(12) 0.067(13) -0.001(11) 0.006(10) 0.001(10)
C63 0.086(17) 0.109(18) 0.108(18) 0.012(15) 0.009(15) 0.018(15)
C64 0.13(2) 0.17(2) 0.15(2) 0.010(18) -0.022(17) 0.010(18)
C65 0.11(2) 0.15(2) 0.16(2) -0.003(18) 0.015(17) 0.023(17)
C66 0.13(2) 0.14(2) 0.15(2) -0.017(17) 0.030(17) 0.001(17)
C67 0.052(13) 0.074(14) 0.088(16) -0.017(13) 0.003(12) 0.001(12)
C71 0.024(9) 0.031(9) 0.037(11) 0.003(9) -0.009(8) 0.013(8)
C72 0.067(13) 0.048(12) 0.047(12) 0.013(10) -0.003(11) -0.014(11)
C73 0.14(2) 0.129(19) 0.093(18) -0.017(16) 0.000(16) -0.054(17)
C74 0.17(2) 0.17(2) 0.15(2) -0.009(18) 0.021(18) -0.039(18)
C75 0.17(2) 0.14(2) 0.14(2) -0.025(18) 0.012(18) -0.054(18)
C76 0.133(19) 0.096(17) 0.097(18) -0.026(15) 0.012(16) -0.025(16)
C77 0.054(13) 0.051(12) 0.066(14) 0.001(11) 0.002(11) -0.006(11)
C81 0.036(11) 0.048(11) 0.042(11) 0.003(9) -0.012(9) -0.008(10)
C82 0.054(13) 0.060(13) 0.053(12) 0.019(11) -0.018(10) -0.014(11)
C83 0.078(15) 0.064(14) 0.105(17) 0.014(13) -0.029(13) -0.022(13)
C84 0.108(19) 0.104(18) 0.14(2) 0.001(16) -0.002(16) -0.004(16)
C85 0.087(17) 0.104(18) 0.132(19) 0.005(16) -0.024(15) -0.030(15)
C86 0.087(17) 0.114(18) 0.120(19) -0.009(16) -0.024(15) -0.023(16)
C87 0.057(14) 0.073(14) 0.092(16) 0.003(13) 0.007(12) -0.009(12)
C91 0.043(11) 0.038(10) 0.047(12) 0.002(9) 0.000(10) 0.017(10)
C92 0.056(13) 0.048(12) 0.078(15) 0.003(11) -0.001(12) -0.007(11)
C93 0.096(17) 0.103(18) 0.116(18) -0.027(15) 0.015(15) 0.006(15)
C94 0.12(2) 0.15(2) 0.15(2) -0.011(18) -0.004(17) -0.020(17)
C95 0.12(2) 0.14(2) 0.16(2) -0.002(18) 0.031(17) -0.006(17)
C96 0.093(17) 0.113(18) 0.097(17) -0.002(15) 0.023(15) 0.015(15)
C97 0.053(13) 0.083(15) 0.084(16) 0.008(13) 0.014(12) -0.007(12)
C101 0.044(11) 0.060(12) 0.027(11) 0.015(10) -0.002(9) -0.009(11)
C102 0.041(12) 0.066(13) 0.052(13) 0.010(11) 0.010(10) 0.007(11)
C103 0.068(15) 0.099(17) 0.095(16) 0.010(14) 0.013(13) -0.019(14)
C104 0.104(17) 0.099(17) 0.102(17) -0.020(15) 0.016(15) -0.032(15)
C105 0.101(18) 0.13(2) 0.14(2) 0.000(17) 0.008(16) -0.020(16)
C106 0.108(19) 0.13(2) 0.13(2) 0.001(17) 0.029(16) 0.003(16)
C107 0.081(15) 0.078(15) 0.102(17) -0.001(14) -0.002(14) -0.030(14)
C111 0.051(12) 0.053(12) 0.037(11) 0.003(10) 0.019(10) 0.006(10)
C112 0.073(14) 0.055(13) 0.068(14) 0.014(11) 0.018(12) 0.004(12)
C113 0.083(15) 0.079(15) 0.103(17) 0.012(13) 0.062(13) 0.023(13)
C114 0.13(2) 0.12(2) 0.14(2) 0.003(17) 0.045(17) 0.018(16)
C115 0.20(3) 0.19(3) 0.20(3) 0.002(19) 0.059(19) 0.012(19)
C116 0.21(3) 0.20(3) 0.22(3) 0.022(19) 0.054(19) -0.003(19)
C117 0.118(18) 0.099(18) 0.15(2) 0.022(16) 0.065(16) 0.009(15)

loop_
_atom_type_symbol
_atom_type_description
_atom_type_scat_dispersion_real
_atom_type_scat_dispersion_imag
_atom_type_scat_source
C C 0.0033 0.0016 'International Tables Vol C Tables 4.2.6.8 and 6.1.1.4'
H H 0.0000 0.0000 'International Tables Vol C Tables 4.2.6.8 and 6.1.1.4'
Fe Fe 0.3463 0.8444 'International Tables Vol C Tables 4.2.6.8 and 6.1.1.4'
Sm Sm -0.1638 3.4418 'International Tables Vol C Tables 4.2.6.8 and 6.1.1.4'
O O 0.0106 0.0060 'International Tables Vol C Tables 4.2.6.8 and 6.1.1.4'

loop_
_geom_angle_atom_site_label_1
_geom_angle_atom_site_label_2
_geom_angle_atom_site_label_3
_geom_angle
_geom_angle_site_symmetry_1
_geom_angle_site_symmetry_3
_geom_angle_publ_flag
O8 Sm1 O31 122.1(6) . . ?
O8 Sm1 O21 81.1(6) . . ?
O31 Sm1 O21 73.5(6) . . ?
O8 Sm1 O11 70.4(6) . . ?
O31 Sm1 O11 76.4(6) . . ?
O21 Sm1 O11 117.1(6) . . ?
O8 Sm1 O81 131.6(5) . 7_566 ?
O31 Sm1 O81 72.5(5) . 7_566 ?
O21 Sm1 O81 142.3(6) . 7_566 ?
O11 Sm1 O81 69.6(5) . 7_566 ?
O8 Sm1 O3 86.5(5) . . ?
O31 Sm1 O3 141.6(5) . . ?
O21 Sm1 O3 141.3(5) . . ?
O11 Sm1 O3 92.4(5) . . ?
O81 Sm1 O3 69.2(4) 7_566 . ?
O8 Sm1 O112 71.1(5) . . ?
O31 Sm1 O112 140.8(5) . . ?
O21 Sm1 O112 72.7(5) . . ?
O11 Sm1 O112 137.8(5) . . ?
O81 Sm1 O112 129.5(4) 7_566 . ?
O3 Sm1 O112 68.6(4) . . ?
O8 Sm1 O1 146.2(5) . . ?
O31 Sm1 O1 79.8(4) . . ?
O21 Sm1 O1 81.5(5) . . ?
O11 Sm1 O1 143.3(5) . . ?
O81 Sm1 O1 76.8(4) 7_566 . ?
O3 Sm1 O1 89.1(4) . . ?
O112 Sm1 O1 76.1(4) . . ?
O8 Sm1 Fe2 114.8(4) . 7_566 ?
O31 Sm1 Fe2 107.9(4) . 7_566 ?
O21 Sm1 Fe2 156.7(4) . 7_566 ?
O11 Sm1 Fe2 85.2(4) . 7_566 ?
O81 Sm1 Fe2 36.2(3) 7_566 7_566 ?
O3 Sm1 Fe2 33.8(3) . 7_566 ?
O112 Sm1 Fe2 95.7(3) . 7_566 ?
O1 Sm1 Fe2 76.0(3) . 7_566 ?
O12 Sm2 O52 81.4(6) . 7_566 ?
O12 Sm2 O9 70.1(6) . . ?
O52 Sm2 O9 119.3(5) 7_566 . ?
O12 Sm2 O62 121.4(5) . 7_566 ?
O52 Sm2 O62 75.0(5) 7_566 7_566 ?
O9 Sm2 O62 76.4(5) . 7_566 ?
O12 Sm2 O3 88.8(5) . . ?
O52 Sm2 O3 140.2(5) 7_566 . ?
O9 Sm2 O3 92.5(5) . . ?
O62 Sm2 O3 139.9(4) 7_566 . ?
O12 Sm2 O91 131.8(5) . . ?
O52 Sm2 O91 141.8(5) 7_566 . ?
O9 Sm2 O91 68.8(5) . . ?
O62 Sm2 O91 71.0(5) 7_566 . ?
O3 Sm2 O91 69.1(4) . . ?
O12 Sm2 O72 71.4(5) . 7_566 ?
O52 Sm2 O72 72.4(5) 7_566 7_566 ?
O9 Sm2 O72 136.8(5) . 7_566 ?
O62 Sm2 O72 142.5(5) 7_566 7_566 ?
O3 Sm2 O72 67.9(4) . 7_566 ?
O91 Sm2 O72 129.8(4) . 7_566 ?
O12 Sm2 O2 145.9(5) . 7_566 ?
O52 Sm2 O2 78.3(4) 7_566 7_566 ?
O9 Sm2 O2 144.0(5) . 7_566 ?
O62 Sm2 O2 79.1(4) 7_566 7_566 ?
O3 Sm2 O2 89.6(4) . 7_566 ?
O91 Sm2 O2 78.5(4) . 7_566 ?
O72 Sm2 O2 76.5(4) 7_566 7_566 ?
O12 Sm2 Fe2 84.7(4) . 7_566 ?
O52 Sm2 Fe2 107.8(4) 7_566 7_566 ?
O9 Sm2 Fe2 120.9(4) . 7_566 ?
O62 Sm2 Fe2 153.5(3) 7_566 7_566 ?
O3 Sm2 Fe2 32.6(3) . 7_566 ?
O91 Sm2 Fe2 95.4(3) . 7_566 ?
O72 Sm2 Fe2 36.3(3) 7_566 7_566 ?
O2 Sm2 Fe2 75.9(3) 7_566 7_566 ?
O4 Fe1 O2 98.6(5) . . ?
O4 Fe1 O111 95.6(6) . . ?
O2 Fe1 O111 165.7(5) . . ?
O4 Fe1 O1 97.9(5) . . ?
O2 Fe1 O1 84.9(5) . . ?
O111 Fe1 O1 94.2(5) . . ?
O4 Fe1 O71 93.9(5) . . ?
O2 Fe1 O71 93.9(5) . . ?
O111 Fe1 O71 84.0(6) . . ?
O1 Fe1 O71 168.2(5) . . ?
O4 Fe1 O5 177.7(6) . . ?
O2 Fe1 O5 79.5(5) . . ?
O111 Fe1 O5 86.3(6) . . ?
O1 Fe1 O5 80.8(5) . . ?
O71 Fe1 O5 87.5(5) . . ?
O4 Fe2 O6 82.8(5) . . ?
O4 Fe2 O3 102.8(5) . 7_566 ?
O6 Fe2 O3 104.7(5) . 7_566 ?
O4 Fe2 O81 168.0(5) . . ?
O6 Fe2 O81 88.2(5) . . ?
O3 Fe2 O81 87.2(5) 7_566 . ?
O4 Fe2 O101 91.6(5) . . ?
O6 Fe2 O101 91.3(5) . . ?
O3 Fe2 O101 159.5(5) 7_566 . ?
O81 Fe2 O101 80.6(5) . . ?
O4 Fe2 O72 88.4(5) . . ?
O6 Fe2 O72 168.2(5) . . ?
O3 Fe2 O72 84.8(5) 7_566 . ?
O81 Fe2 O72 99.3(5) . . ?
O101 Fe2 O72 81.0(5) . . ?
O4 Fe2 Sm1 143.3(4) . 7_566 ?
O6 Fe2 Sm1 91.0(4) . 7_566 ?
O3 Fe2 Sm1 44.0(3) 7_566 7_566 ?
O81 Fe2 Sm1 44.4(4) . 7_566 ?
O101 Fe2 Sm1 124.8(4) . 7_566 ?
O72 Fe2 Sm1 100.7(4) . 7_566 ?
O4 Fe2 Sm2 89.3(4) . 7_566 ?
O6 Fe2 Sm2 142.5(3) . 7_566 ?
O3 Fe2 Sm2 41.6(3) 7_566 7_566 ?
O81 Fe2 Sm2 102.6(4) . 7_566 ?
O101 Fe2 Sm2 125.6(4) . 7_566 ?
O72 Fe2 Sm2 44.6(4) . 7_566 ?
Sm1 Fe2 Sm2 73.82(6) 7_566 7_566 ?
O6 Fe3 O4 82.4(5) . . ?
O6 Fe3 O3 102.6(5) . . ?
O4 Fe3 O3 104.2(5) . . ?
O6 Fe3 O102 92.6(5) . . ?
O4 Fe3 O102 90.4(5) . . ?
O3 Fe3 O102 160.0(5) . . ?
O6 Fe3 O91 87.3(5) . . ?
O4 Fe3 O91 166.8(5) . . ?
O3 Fe3 O91 86.1(5) . . ?
O102 Fe3 O91 81.7(5) . . ?
O6 Fe3 O112 168.9(5) . . ?
O4 Fe3 O112 89.5(5) . . ?
O3 Fe3 O112 86.7(5) . . ?
O102 Fe3 O112 79.8(5) . . ?
O91 Fe3 O112 99.5(5) . . ?
O6 Fe4 O2 100.3(5) 7_566 . ?
O6 Fe4 O1 98.9(5) 7_566 . ?
O2 Fe4 O1 86.7(5) . . ?
O6 Fe4 O82 93.9(5) 7_566 7_566 ?
O2 Fe4 O82 165.7(5) . 7_566 ?
O1 Fe4 O82 93.2(6) . 7_566 ?
O6 Fe4 O92 93.1(5) 7_566 7_566 ?
O2 Fe4 O92 95.5(6) . 7_566 ?
O1 Fe4 O92 167.2(5) . 7_566 ?
O82 Fe4 O92 81.6(6) 7_566 7_566 ?
O6 Fe4 O7 177.7(5) 7_566 . ?
O2 Fe4 O7 78.3(5) . . ?
O1 Fe4 O7 79.3(5) . . ?
O82 Fe4 O7 87.6(5) 7_566 . ?
O92 Fe4 O7 88.8(5) 7_566 . ?
O61 Fe5 O2 102.3(6) . . ?
O61 Fe5 O51 94.9(6) . . ?
O2 Fe5 O51 105.4(5) . . ?
O61 Fe5 O42 91.0(6) . . ?
O2 Fe5 O42 159.1(6) . . ?
O51 Fe5 O42 89.2(6) . . ?
O61 Fe5 O5 169.9(6) . . ?
O2 Fe5 O5 81.1(5) . . ?
O51 Fe5 O5 93.2(5) . . ?
O42 Fe5 O5 83.3(6) . . ?
O61 Fe5 O7 90.3(6) . . ?
O2 Fe5 O7 78.9(5) . . ?
O51 Fe5 O7 172.3(6) . . ?
O42 Fe5 O7 85.1(5) . . ?
O5 Fe5 O7 81.0(5) . . ?
O22 Fe6 O32 92.3(8) . . ?
O22 Fe6 O1 104.7(6) . . ?
O32 Fe6 O1 103.7(6) . . ?
O22 Fe6 O41 87.7(7) . . ?
O32 Fe6 O41 88.6(6) . . ?
O1 Fe6 O41 161.9(6) . . ?
O22 Fe6 O7 171.4(6) . . ?
O32 Fe6 O7 93.1(7) . . ?
O1 Fe6 O7 80.5(5) . . ?
O41 Fe6 O7 85.7(6) . . ?
O22 Fe6 O5 93.3(6) . . ?
O32 Fe6 O5 170.9(7) . . ?
O1 Fe6 O5 81.8(5) . . ?
O41 Fe6 O5 84.4(5) . . ?
O7 Fe6 O5 80.5(5) . . ?
Fe6 O1 Fe4 103.0(5) . . ?
Fe6 O1 Fe1 101.2(5) . . ?
Fe4 O1 Fe1 91.3(5) . . ?
Fe6 O1 Sm1 113.9(5) . . ?
Fe4 O1 Sm1 121.6(6) . . ?
Fe1 O1 Sm1 121.8(5) . . ?
Fe5 O2 Fe4 104.9(6) . . ?
Fe5 O2 Fe1 101.8(5) . . ?
Fe4 O2 Fe1 92.0(5) . . ?
Fe5 O2 Sm2 114.8(5) . 7_566 ?
Fe4 O2 Sm2 118.8(5) . 7_566 ?
Fe1 O2 Sm2 120.9(5) . 7_566 ?
Fe3 O3 Fe2 123.1(6) . 7_566 ?
Fe3 O3 Sm2 104.3(4) . . ?
Fe2 O3 Sm2 105.8(5) 7_566 . ?
Fe3 O3 Sm1 104.4(5) . . ?
Fe2 O3 Sm1 102.2(4) 7_566 . ?
Sm2 O3 Sm1 118.1(5) . . ?
Fe1 O4 Fe2 132.2(7) . . ?
Fe1 O4 Fe3 129.6(6) . . ?
Fe2 O4 Fe3 95.7(5) . . ?
Fe1 O5 Fe5 96.8(6) . . ?
Fe1 O5 Fe6 95.6(5) . . ?
Fe5 O5 Fe6 98.3(5) . . ?
Fe4 O6 Fe3 132.4(7) 7_566 . ?
Fe4 O6 Fe2 131.2(7) 7_566 . ?
Fe3 O6 Fe2 95.0(6) . . ?
Fe6 O7 Fe4 96.7(6) . . ?
Fe6 O7 Fe5 98.5(6) . . ?
Fe4 O7 Fe5 97.4(5) . . ?
C1 O8 Sm1 150.0(16) . . ?
C1 O9 Sm2 136.7(17) . . ?
C11 O11 Sm1 133.0(17) . . ?
C11 O12 Sm2 148.6(17) . . ?
C21 O21 Sm1 143.6(18) . . ?
C21 O22 Fe6 131.7(16) . . ?
C31 O31 Sm1 146.4(14) . . ?
C31 O32 Fe6 135.1(16) . . ?
C41 O41 Fe6 132.1(14) . . ?
C41 O42 Fe5 130.5(13) . . ?
C51 O51 Fe5 128.3(13) . . ?
C51 O52 Sm2 150.5(13) . 7_566 ?
C61 O61 Fe5 131.7(13) . . ?
C61 O62 Sm2 142.3(14) . 7_566 ?
C71 O71 Fe1 121.0(13) . . ?
C71 O72 Fe2 121.0(11) . . ?
C71 O72 Sm2 123.9(11) . 7_566 ?
Fe2 O72 Sm2 99.1(5) . 7_566 ?
C81 O81 Fe2 120.5(13) . . ?
C81 O81 Sm1 127.5(13) . 7_566 ?
Fe2 O81 Sm1 99.3(5) . 7_566 ?
C81 O82 Fe4 122.7(13) . 7_566 ?
C91 O91 Fe3 119.8(13) . . ?
C91 O91 Sm2 127.6(13) . . ?
Fe3 O91 Sm2 98.6(5) . . ?
C91 O92 Fe4 121.1(13) . 7_566 ?
C101 O101 Fe2 126.6(14) . . ?
C101 O102 Fe3 127.7(13) . . ?
C111 O111 Fe1 121.8(13) . . ?
C111 O112 Fe3 120.9(13) . . ?
C111 O112 Sm1 127.4(14) . . ?
Fe3 O112 Sm1 97.8(5) . . ?
O9 C1 O8 122(2) . . ?
O9 C1 C2 124(2) . . ?
O8 C1 C2 114(2) . . ?
C3 C2 C1 124(3) . . ?
C3 C2 C7 112(3) . . ?
C1 C2 C7 124(3) . . ?
C2 C3 C4 130(4) . . ?
C2 C3 H3A 114.9 . . ?
C4 C3 H3A 114.9 . . ?
C5 C4 C3 105(5) . . ?
C5 C4 H4A 127.6 . . ?
C3 C4 H4A 127.6 . . ?
C6 C5 C4 125(6) . . ?
C6 C5 H5A 117.4 . . ?
C4 C5 H5A 117.4 . . ?
C5 C6 C7 117(6) . . ?
C5 C6 H6A 121.4 . . ?
C7 C6 H6A 121.4 . . ?
C6 C7 C2 121(5) . . ?
C6 C7 H7A 119.3 . . ?
C2 C7 H7A 119.3 . . ?
O12 C11 O11 126(2) . . ?
O12 C11 C12 117(2) . . ?
O11 C11 C12 116(2) . . ?
C17 C12 C13 115(3) . . ?
C17 C12 C11 122(3) . . ?
C13 C12 C11 123(2) . . ?
C12 C13 C14 123(3) . . ?
C12 C13 H13A 118.6 . . ?
C14 C13 H13A 118.6 . . ?
C15 C14 C13 124(3) . . ?
C15 C14 H14A 118.0 . . ?
C13 C14 H14A 118.0 . . ?
C14 C15 C16 119(3) . . ?
C14 C15 H15A 120.6 . . ?
C16 C15 H15A 120.6 . . ?
C15 C16 C17 119(3) . . ?
C15 C16 H16A 120.5 . . ?
C17 C16 H16A 120.5 . . ?
C12 C17 C16 120(3) . . ?
C12 C17 H17A 120.1 . . ?
C16 C17 H17A 120.1 . . ?
O21 C21 O22 125(2) . . ?
O21 C21 C22 115(2) . . ?
O22 C21 C22 120(2) . . ?
C23 C22 C27 119(3) . . ?
C23 C22 C21 127(3) . . ?
C27 C22 C21 114(3) . . ?
C22 C23 C24 125(4) . . ?
C22 C23 H23A 117.4 . . ?
C24 C23 H23A 117.4 . . ?
C25 C24 C23 117(6) . . ?
C25 C24 H24A 121.7 . . ?
C23 C24 H24A 121.7 . . ?
C24 C25 C26 125(8) . . ?
C24 C25 H25A 117.6 . . ?
C26 C25 H25A 117.6 . . ?
C25 C26 C27 119(8) . . ?
C25 C26 H26A 120.6 . . ?
C27 C26 H26A 120.6 . . ?
C22 C27 C26 110(5) . . ?
C22 C27 H27A 125.1 . . ?
C26 C27 H27A 125.1 . . ?
O31 C31 O32 120(2) . . ?
O31 C31 C32 122(2) . . ?
O32 C31 C32 118(2) . . ?
C37 C32 C33 121(3) . . ?
C37 C32 C31 122(3) . . ?
C33 C32 C31 117(3) . . ?
C34 C33 C32 118(4) . . ?
C34 C33 H33A 121.2 . . ?
C32 C33 H33A 121.2 . . ?
C35 C34 C33 122(6) . . ?
C35 C34 H34A 119.1 . . ?
C33 C34 H34A 119.1 . . ?
C34 C35 C36 124(5) . . ?
C34 C35 H35A 118.1 . . ?
C36 C35 H35A 118.1 . . ?
C35 C36 C37 118(4) . . ?
C35 C36 H36A 120.9 . . ?
C37 C36 H36A 120.9 . . ?
C32 C37 C36 117(4) . . ?
C32 C37 H37A 121.5 . . ?
C36 C37 H37A 121.5 . . ?
O41 C41 O42 124.3(18) . . ?
O41 C41 C42 118(2) . . ?
O42 C41 C42 117.7(19) . . ?
C43 C42 C47 120(2) . . ?
C43 C42 C41 119(2) . . ?
C47 C42 C41 121(2) . . ?
C42 C43 C44 120(3) . . ?
C42 C43 H43A 120.0 . . ?
C44 C43 H43A 120.0 . . ?
C45 C44 C43 120(3) . . ?
C45 C44 H44A 120.1 . . ?
C43 C44 H44A 120.1 . . ?
C44 C45 C46 119(3) . . ?
C44 C45 H45A 120.3 . . ?
C46 C45 H45A 120.3 . . ?
C47 C46 C45 121(2) . . ?
C47 C46 H46A 119.4 . . ?
C45 C46 H46A 119.4 . . ?
C46 C47 C42 119(2) . . ?
C46 C47 H47A 120.7 . . ?
C42 C47 H47A 120.7 . . ?
O52 C51 O51 123.7(18) . . ?
O52 C51 C52 117.1(17) . . ?
O51 C51 C52 119.1(17) . . ?
C53 C52 C57 120(3) . . ?
C53 C52 C51 121(2) . . ?
C57 C52 C51 119(2) . . ?
C52 C53 C54 125(3) . . ?
C52 C53 H53A 117.7 . . ?
C54 C53 H53A 117.7 . . ?
C55 C54 C53 115(3) . . ?
C55 C54 H54A 122.7 . . ?
C53 C54 H54A 122.7 . . ?
C56 C55 C54 116(3) . . ?
C56 C55 H55A 121.9 . . ?
C54 C55 H55A 121.9 . . ?
C55 C56 C57 128(4) . . ?
C55 C56 H56A 116.1 . . ?
C57 C56 H56A 116.1 . . ?
C52 C57 C56 114(3) . . ?
C52 C57 H57A 123.1 . . ?
C56 C57 H57A 123.1 . . ?
O62 C61 O61 129(2) . . ?
O62 C61 C62 117(2) . . ?
O61 C61 C62 114(2) . . ?
C67 C62 C63 120(3) . . ?
C67 C62 C61 124(2) . . ?
C63 C62 C61 116(2) . . ?
C62 C63 C64 119(3) . . ?
C62 C63 H63A 120.5 . . ?
C64 C63 H63A 120.5 . . ?
C65 C64 C63 115(4) . . ?
C65 C64 H64A 122.6 . . ?
C63 C64 H64A 122.6 . . ?
C66 C65 C64 129(5) . . ?
C66 C65 H65A 115.4 . . ?
C64 C65 H65A 115.4 . . ?
C65 C66 C67 112(4) . . ?
C65 C66 H66A 123.8 . . ?
C67 C66 H66A 123.8 . . ?
C62 C67 C66 124(3) . . ?
C62 C67 H67A 117.8 . . ?
C66 C67 H67A 117.8 . . ?
O71 C71 O72 129.0(18) . . ?
O71 C71 C72 116.2(19) . . ?
O72 C71 C72 114.5(18) . . ?
C77 C72 C73 121(3) . . ?
C77 C72 C71 123(2) . . ?
C73 C72 C71 117(3) . . ?
C72 C73 C74 121(4) . . ?
C72 C73 H73A 119.5 . . ?
C74 C73 H73A 119.5 . . ?
C73 C74 C75 117(4) . . ?
C73 C74 H74A 121.6 . . ?
C75 C74 H74A 121.6 . . ?
C76 C75 C74 116(4) . . ?
C76 C75 H75A 122.1 . . ?
C74 C75 H75A 122.1 . . ?
C75 C76 C77 124(4) . . ?
C75 C76 H76A 117.8 . . ?
C77 C76 H76A 117.8 . . ?
C72 C77 C76 121(3) . . ?
C72 C77 H77A 119.7 . . ?
C76 C77 H77A 119.7 . . ?
O82 C81 O81 122.5(18) . . ?
O82 C81 C82 119.7(19) . . ?
O81 C81 C82 118(2) . . ?
C83 C82 C87 117(3) . . ?
C83 C82 C81 124(2) . . ?
C87 C82 C81 119(2) . . ?
C82 C83 C84 119(3) . . ?
C82 C83 H83A 120.7 . . ?
C84 C83 H83A 120.7 . . ?
C85 C84 C83 124(4) . . ?
C85 C84 H84A 118.0 . . ?
C83 C84 H84A 118.0 . . ?
C86 C85 C84 118(4) . . ?
C86 C85 H85A 121.1 . . ?
C84 C85 H85A 121.1 . . ?
C85 C86 C87 122(4) . . ?
C85 C86 H86A 118.9 . . ?
C87 C86 H86A 118.9 . . ?
C82 C87 C86 121(3) . . ?
C82 C87 H87A 119.6 . . ?
C86 C87 H87A 119.6 . . ?
O92 C91 O91 125(2) . . ?
O92 C91 C92 119(2) . . ?
O91 C91 C92 116(2) . . ?
C97 C92 C93 119(3) . . ?
C97 C92 C91 124(2) . . ?
C93 C92 C91 117(3) . . ?
C92 C93 C94 116(3) . . ?
C92 C93 H93A 121.8 . . ?
C94 C93 H93A 121.8 . . ?
C95 C94 C93 122(4) . . ?
C95 C94 H94A 119.2 . . ?
C93 C94 H94A 119.2 . . ?
C94 C95 C96 123(5) . . ?
C94 C95 H95A 118.3 . . ?
C96 C95 H95A 118.3 . . ?
C95 C96 C97 116(4) . . ?
C95 C96 H96A 122.0 . . ?
C97 C96 H96A 122.0 . . ?
C92 C97 C96 124(3) . . ?
C92 C97 H97A 118.1 . . ?
C96 C97 H97A 118.1 . . ?
O101 C101 O102 122.0(19) . . ?
O101 C101 C102 120(2) . . ?
O102 C101 C102 118(2) . . ?
C107 C102 C103 118(3) . . ?
C107 C102 C101 125(3) . . ?
C103 C102 C101 117(2) . . ?
C102 C103 C104 121(3) . . ?
C102 C103 H10A 119.3 . . ?
C104 C103 H10A 119.3 . . ?
C105 C104 C103 117(3) . . ?
C105 C104 H10B 121.7 . . ?
C103 C104 H10B 121.7 . . ?
C104 C105 C106 126(4) . . ?
C104 C105 H10C 117.1 . . ?
C106 C105 H10C 117.1 . . ?
C105 C106 C107 112(4) . . ?
C105 C106 H10D 124.2 . . ?
C107 C106 H10D 124.2 . . ?
C102 C107 C106 126(3) . . ?
C102 C107 H10E 117.1 . . ?
C106 C107 H10E 117.1 . . ?
O112 C111 O111 125.1(19) . . ?
O112 C111 C112 118(2) . . ?
O111 C111 C112 116(2) . . ?
C113 C112 C117 117(3) . . ?
C113 C112 C111 123(2) . . ?
C117 C112 C111 120(3) . . ?
C114 C113 C112 124(3) . . ?
C114 C113 H11A 118.2 . . ?
C112 C113 H11A 118.2 . . ?
C113 C114 C115 122(4) . . ?
C113 C114 H11B 119.2 . . ?
C115 C114 H11B 119.2 . . ?
C114 C115 C116 118(5) . . ?
C114 C115 H11C 121.1 . . ?
C116 C115 H11C 121.1 . . ?
C115 C116 C117 115(5) . . ?
C115 C116 H11D 122.4 . . ?
C117 C116 H11D 122.4 . . ?
C112 C117 C116 121(4) . . ?
C112 C117 H11E 119.4 . . ?
C116 C117 H11E 119.4 . . ?

loop_
_geom_bond_atom_site_label_1
_geom_bond_atom_site_label_2
_geom_bond_distance
_geom_bond_site_symmetry_2
_geom_bond_publ_flag
Sm1 O8 2.360(15) . ?
Sm1 O31 2.371(16) . ?
Sm1 O21 2.385(16) . ?
Sm1 O11 2.429(15) . ?
Sm1 O81 2.454(15) 7_566 ?
Sm1 O3 2.457(11) . ?
Sm1 O112 2.517(14) . ?
Sm1 O1 2.584(11) . ?
Sm1 Fe2 3.459(3) 7_566 ?
Sm2 O12 2.362(14) . ?
Sm2 O52 2.373(13) 7_566 ?
Sm2 O9 2.389(15) . ?
Sm2 O62 2.398(15) 7_566 ?
Sm2 O3 2.427(10) . ?
Sm2 O91 2.469(13) . ?
Sm2 O72 2.501(13) 7_566 ?
Sm2 O2 2.592(12) 7_566 ?
Sm2 Fe2 3.517(3) 7_566 ?
Fe1 O4 1.820(12) . ?
Fe1 O2 2.039(13) . ?
Fe1 O111 2.052(13) . ?
Fe1 O1 2.059(12) . ?
Fe1 O71 2.064(13) . ?
Fe1 O5 2.081(12) . ?
Fe2 O4 1.904(11) . ?
Fe2 O6 1.942(13) . ?
Fe2 O3 1.970(13) 7_566 ?
Fe2 O81 2.071(13) . ?
Fe2 O101 2.095(13) . ?
Fe2 O72 2.109(13) . ?
Fe2 Sm1 3.459(3) 7_566 ?
Fe2 Sm2 3.517(3) 7_566 ?
Fe3 O6 1.924(12) . ?
Fe3 O4 1.942(12) . ?
Fe3 O3 1.959(12) . ?
Fe3 O102 2.050(13) . ?
Fe3 O91 2.106(13) . ?
Fe3 O112 2.118(13) . ?
Fe4 O6 1.827(12) 7_566 ?
Fe4 O2 2.012(12) . ?
Fe4 O1 2.018(13) . ?
Fe4 O82 2.053(14) 7_566 ?
Fe4 O92 2.072(14) 7_566 ?
Fe4 O7 2.092(13) . ?
Fe5 O61 1.949(16) . ?
Fe5 O2 1.968(12) . ?
Fe5 O51 1.982(13) . ?
Fe5 O42 2.063(12) . ?
Fe5 O5 2.080(14) . ?
Fe5 O7 2.109(13) . ?
Fe6 O22 1.927(15) . ?
Fe6 O32 1.940(16) . ?
Fe6 O1 1.969(12) . ?
Fe6 O41 2.006(13) . ?
Fe6 O7 2.086(14) . ?
Fe6 O5 2.122(12) . ?
O2 Sm2 2.592(12) 7_566 ?
O3 Fe2 1.970(13) 7_566 ?
O6 Fe4 1.827(12) 7_566 ?
O8 C1 1.30(3) . ?
O9 C1 1.19(3) . ?
O11 C11 1.28(3) . ?
O12 C11 1.22(3) . ?
O21 C21 1.25(3) . ?
O22 C21 1.27(3) . ?
O31 C31 1.27(3) . ?
O32 C31 1.28(3) . ?
O41 C41 1.25(2) . ?
O42 C41 1.27(2) . ?
O51 C51 1.25(2) . ?
O52 C51 1.25(2) . ?
O52 Sm2 2.373(13) 7_566 ?
O61 C61 1.25(3) . ?
O62 C61 1.22(2) . ?
O62 Sm2 2.398(14) 7_566 ?
O71 C71 1.20(2) . ?
O72 C71 1.26(2) . ?
O72 Sm2 2.501(13) 7_566 ?
O81 C81 1.30(2) . ?
O81 Sm1 2.454(15) 7_566 ?
O82 C81 1.28(2) . ?
O82 Fe4 2.053(14) 7_566 ?
O91 C91 1.26(2) . ?
O92 C91 1.26(2) . ?
O92 Fe4 2.072(14) 7_566 ?
O101 C101 1.27(2) . ?
O102 C101 1.31(3) . ?
O111 C111 1.29(2) . ?
O112 C111 1.24(2) . ?
C1 C2 1.43(3) . ?
C2 C3 1.29(4) . ?
C2 C7 1.43(5) . ?
C3 C4 1.46(5) . ?
C3 H3A 0.9300 . ?
C4 C5 1.39(6) . ?
C4 H4A 0.9300 . ?
C5 C6 1.28(6) . ?
C5 H5A 0.9300 . ?
C6 C7 1.36(6) . ?
C6 H6A 0.9300 . ?
C7 H7A 0.9300 . ?
C11 C12 1.47(3) . ?
C12 C17 1.36(4) . ?
C12 C13 1.37(3) . ?
C13 C14 1.38(3) . ?
C13 H13A 0.9300 . ?
C14 C15 1.21(4) . ?
C14 H14A 0.9300 . ?
C15 C16 1.41(5) . ?
C15 H15A 0.9300 . ?
C16 C17 1.44(5) . ?
C16 H16A 0.9300 . ?
C17 H17A 0.9300 . ?
C21 C22 1.47(3) . ?
C22 C23 1.31(4) . ?
C22 C27 1.46(5) . ?
C23 C24 1.40(5) . ?
C23 H23A 0.9300 . ?
C24 C25 1.23(7) . ?
C24 H24A 0.9300 . ?
C25 C26 1.37(9) . ?
C25 H25A 0.9300 . ?
C26 C27 1.51(9) . ?
C26 H26A 0.9300 . ?
C27 H27A 0.9300 . ?
C31 C32 1.44(3) . ?
C32 C37 1.34(4) . ?
C32 C33 1.41(5) . ?
C33 C34 1.42(6) . ?
C33 H33A 0.9300 . ?
C34 C35 1.22(6) . ?
C34 H34A 0.9300 . ?
C35 C36 1.38(5) . ?
C35 H35A 0.9300 . ?
C36 C37 1.47(5) . ?
C36 H36A 0.9300 . ?
C37 H37A 0.9300 . ?
C41 C42 1.49(3) . ?
C42 C43 1.35(3) . ?
C42 C47 1.44(3) . ?
C43 C44 1.39(4) . ?
C43 H43A 0.9300 . ?
C44 C45 1.38(4) . ?
C44 H44A 0.9300 . ?
C45 C46 1.40(3) . ?
C45 H45A 0.9300 . ?
C46 C47 1.35(3) . ?
C46 H46A 0.9300 . ?
C47 H47A 0.9300 . ?
C51 C52 1.48(3) . ?
C52 C53 1.29(3) . ?
C52 C57 1.33(4) . ?
C53 C54 1.44(4) . ?
C53 H53A 0.9300 . ?
C54 C55 1.36(4) . ?
C54 H54A 0.9300 . ?
C55 C56 1.27(5) . ?
C55 H55A 0.9300 . ?
C56 C57 1.44(5) . ?
C56 H56A 0.9300 . ?
C57 H57A 0.9300 . ?
C61 C62 1.52(3) . ?
C62 C67 1.30(3) . ?
C62 C63 1.40(4) . ?
C63 C64 1.47(5) . ?
C63 H63A 0.9300 . ?
C64 C65 1.34(5) . ?
C64 H64A 0.9300 . ?
C65 C66 1.34(5) . ?
C65 H65A 0.9300 . ?
C66 C67 1.45(4) . ?
C66 H66A 0.9300 . ?
C67 H67A 0.9300 . ?
C71 C72 1.56(3) . ?
C72 C77 1.31(3) . ?
C72 C73 1.32(4) . ?
C73 C74 1.40(5) . ?
C73 H73A 0.9300 . ?
C74 C75 1.47(5) . ?
C74 H74A 0.9300 . ?
C75 C76 1.29(5) . ?
C75 H75A 0.9300 . ?
C76 C77 1.36(4) . ?
C76 H76A 0.9300 . ?
C77 H77A 0.9300 . ?
C81 C82 1.44(3) . ?
C82 C83 1.34(3) . ?
C82 C87 1.36(3) . ?
C83 C84 1.43(4) . ?
C83 H83A 0.9300 . ?
C84 C85 1.31(4) . ?
C84 H84A 0.9300 . ?
C85 C86 1.26(4) . ?
C85 H85A 0.9300 . ?
C86 C87 1.43(4) . ?
C86 H86A 0.9300 . ?
C87 H87A 0.9300 . ?
C91 C92 1.47(3) . ?
C92 C97 1.32(3) . ?
C92 C93 1.39(4) . ?
C93 C94 1.42(5) . ?
C93 H93A 0.9300 . ?
C94 C95 1.26(5) . ?
C94 H94A 0.9300 . ?
C95 C96 1.37(5) . ?
C95 H95A 0.9300 . ?
C96 C97 1.38(4) . ?
C96 H96A 0.9300 . ?
C97 H97A 0.9300 . ?
C101 C102 1.45(3) . ?
C102 C107 1.33(4) . ?
C102 C103 1.35(4) . ?
C103 C104 1.44(4) . ?
C103 H10A 0.9300 . ?
C104 C105 1.31(4) . ?
C104 H10B 0.9300 . ?
C105 C106 1.42(5) . ?
C105 H10C 0.9300 . ?
C106 C107 1.41(4) . ?
C106 H10D 0.9300 . ?
C107 H10E 0.9300 . ?
C111 C112 1.45(3) . ?
C112 C113 1.36(3) . ?
C112 C117 1.38(4) . ?
C113 C114 1.37(4) . ?
C113 H11A 0.9300 . ?
C114 C115 1.40(6) . ?
C114 H11B 0.9300 . ?
C115 C116 1.41(7) . ?
C115 H11C 0.9300 . ?
C116 C117 1.49(6) . ?
C116 H11D 0.9300 . ?
C117 H11E 0.9300 . ?

loop_
_geom_torsion_atom_site_label_1
_geom_torsion_atom_site_label_2
_geom_torsion_atom_site_label_3
_geom_torsion_atom_site_label_4
_geom_torsion
_geom_torsion_site_symmetry_1
_geom_torsion_site_symmetry_2
_geom_torsion_site_symmetry_3
_geom_torsion_site_symmetry_4
_geom_torsion_publ_flag
O22 Fe6 O1 Fe4 -178.9(6) . . . . ?
O32 Fe6 O1 Fe4 85.0(8) . . . . ?
O41 Fe6 O1 Fe4 -47(2) . . . . ?
O7 Fe6 O1 Fe4 -5.9(5) . . . . ?
O5 Fe6 O1 Fe4 -87.6(6) . . . . ?
O22 Fe6 O1 Fe1 -85.0(7) . . . . ?
O32 Fe6 O1 Fe1 178.9(7) . . . . ?
O41 Fe6 O1 Fe1 47(2) . . . . ?
O7 Fe6 O1 Fe1 88.0(6) . . . . ?
O5 Fe6 O1 Fe1 6.3(5) . . . . ?
O22 Fe6 O1 Sm1 47.5(7) . . . . ?
O32 Fe6 O1 Sm1 -48.6(8) . . . . ?
O41 Fe6 O1 Sm1 180(100) . . . . ?
O7 Fe6 O1 Sm1 -139.5(6) . . . . ?
O5 Fe6 O1 Sm1 138.8(6) . . . . ?
O6 Fe4 O1 Fe6 -175.5(5) 7_566 . . . ?
O2 Fe4 O1 Fe6 84.6(5) . . . . ?
O82 Fe4 O1 Fe6 -81.0(6) 7_566 . . . ?
O92 Fe4 O1 Fe6 -16(3) 7_566 . . . ?
O7 Fe4 O1 Fe6 5.9(5) . . . . ?
O6 Fe4 O1 Fe1 82.8(5) 7_566 . . . ?
O2 Fe4 O1 Fe1 -17.2(5) . . . . ?
O82 Fe4 O1 Fe1 177.2(5) 7_566 . . . ?
O92 Fe4 O1 Fe1 -117(2) 7_566 . . . ?
O7 Fe4 O1 Fe1 -95.8(5) . . . . ?
O6 Fe4 O1 Sm1 -46.5(7) 7_566 . . . ?
O2 Fe4 O1 Sm1 -146.4(6) . . . . ?
O82 Fe4 O1 Sm1 48.0(7) 7_566 . . . ?
O92 Fe4 O1 Sm1 113(2) 7_566 . . . ?
O7 Fe4 O1 Sm1 134.9(7) . . . . ?
O4 Fe1 O1 Fe6 175.4(6) . . . . ?
O2 Fe1 O1 Fe6 -86.6(5) . . . . ?
O111 Fe1 O1 Fe6 79.1(6) . . . . ?
O71 Fe1 O1 Fe6 -2(3) . . . . ?
O5 Fe1 O1 Fe6 -6.5(5) . . . . ?
O4 Fe1 O1 Fe4 -81.1(5) . . . . ?
O2 Fe1 O1 Fe4 17.0(5) . . . . ?
O111 Fe1 O1 Fe4 -177.3(5) . . . . ?
O71 Fe1 O1 Fe4 102(3) . . . . ?
O5 Fe1 O1 Fe4 97.1(5) . . . . ?
O4 Fe1 O1 Sm1 48.0(7) . . . . ?
O2 Fe1 O1 Sm1 146.0(7) . . . . ?
O111 Fe1 O1 Sm1 -48.3(7) . . . . ?
O71 Fe1 O1 Sm1 -129(2) . . . . ?
O5 Fe1 O1 Sm1 -133.9(7) . . . . ?
O8 Sm1 O1 Fe6 -95.1(10) . . . . ?
O31 Sm1 O1 Fe6 39.4(7) . . . . ?
O21 Sm1 O1 Fe6 -35.2(7) . . . . ?
O11 Sm1 O1 Fe6 89.6(10) . . . . ?
O81 Sm1 O1 Fe6 113.6(6) 7_566 . . . ?
O3 Sm1 O1 Fe6 -177.6(6) . . . . ?
O112 Sm1 O1 Fe6 -109.4(6) . . . . ?
Fe2 Sm1 O1 Fe6 150.9(6) 7_566 . . . ?
O8 Sm1 O1 Fe4 140.7(8) . . . . ?
O31 Sm1 O1 Fe4 -84.7(7) . . . . ?
O21 Sm1 O1 Fe4 -159.4(7) . . . . ?
O11 Sm1 O1 Fe4 -34.5(11) . . . . ?
O81 Sm1 O1 Fe4 -10.5(6) 7_566 . . . ?
O3 Sm1 O1 Fe4 58.3(6) . . . . ?
O112 Sm1 O1 Fe4 126.4(7) . . . . ?
Fe2 Sm1 O1 Fe4 26.8(5) 7_566 . . . ?
O8 Sm1 O1 Fe1 26.4(12) . . . . ?
O31 Sm1 O1 Fe1 161.0(8) . . . . ?
O21 Sm1 O1 Fe1 86.3(8) . . . . ?
O11 Sm1 O1 Fe1 -148.8(8) . . . . ?
O81 Sm1 O1 Fe1 -124.8(7) 7_566 . . . ?
O3 Sm1 O1 Fe1 -56.0(7) . . . . ?
O112 Sm1 O1 Fe1 12.1(6) . . . . ?
Fe2 Sm1 O1 Fe1 -87.5(6) 7_566 . . . ?
O61 Fe5 O2 Fe4 -82.2(6) . . . . ?
O51 Fe5 O2 Fe4 179.1(6) . . . . ?
O42 Fe5 O2 Fe4 46.1(18) . . . . ?
O5 Fe5 O2 Fe4 88.2(6) . . . . ?
O7 Fe5 O2 Fe4 5.7(6) . . . . ?
O61 Fe5 O2 Fe1 -177.5(5) . . . . ?
O51 Fe5 O2 Fe1 83.8(6) . . . . ?
O42 Fe5 O2 Fe1 -49.2(18) . . . . ?
O5 Fe5 O2 Fe1 -7.1(5) . . . . ?
O7 Fe5 O2 Fe1 -89.6(6) . . . . ?
O61 Fe5 O2 Sm2 50.1(7) . . . 7_566 ?
O51 Fe5 O2 Sm2 -48.6(7) . . . 7_566 ?
O42 Fe5 O2 Sm2 178.3(13) . . . 7_566 ?
O5 Fe5 O2 Sm2 -139.6(6) . . . 7_566 ?
O7 Fe5 O2 Sm2 137.9(7) . . . 7_566 ?
O6 Fe4 O2 Fe5 176.1(6) 7_566 . . . ?
O1 Fe4 O2 Fe5 -85.5(6) . . . . ?
O82 Fe4 O2 Fe5 4(3) 7_566 . . . ?
O92 Fe4 O2 Fe5 81.9(6) 7_566 . . . ?
O7 Fe4 O2 Fe5 -5.8(6) . . . . ?
O6 Fe4 O2 Fe1 -81.1(5) 7_566 . . . ?
O1 Fe4 O2 Fe1 17.3(5) . . . . ?
O82 Fe4 O2 Fe1 107(2) 7_566 . . . ?
O92 Fe4 O2 Fe1 -175.3(5) 7_566 . . . ?
O7 Fe4 O2 Fe1 97.0(5) . . . . ?
O6 Fe4 O2 Sm2 46.2(7) 7_566 . . 7_566 ?
O1 Fe4 O2 Sm2 144.6(6) . . . 7_566 ?
O82 Fe4 O2 Sm2 -126(2) 7_566 . . 7_566 ?
O92 Fe4 O2 Sm2 -48.0(6) 7_566 . . 7_566 ?
O7 Fe4 O2 Sm2 -135.7(7) . . . 7_566 ?
O4 Fe1 O2 Fe5 -174.1(5) . . . . ?
O111 Fe1 O2 Fe5 2(2) . . . . ?
O1 Fe1 O2 Fe5 88.7(6) . . . . ?
O71 Fe1 O2 Fe5 -79.6(6) . . . . ?
O5 Fe1 O2 Fe5 7.2(5) . . . . ?
O4 Fe1 O2 Fe4 80.2(5) . . . . ?
O111 Fe1 O2 Fe4 -104(2) . . . . ?
O1 Fe1 O2 Fe4 -17.0(5) . . . . ?
O71 Fe1 O2 Fe4 174.7(5) . . . . ?
O5 Fe1 O2 Fe4 -98.5(5) . . . . ?
O4 Fe1 O2 Sm2 -45.4(7) . . . 7_566 ?
O111 Fe1 O2 Sm2 130(2) . . . 7_566 ?
O1 Fe1 O2 Sm2 -142.6(6) . . . 7_566 ?
O71 Fe1 O2 Sm2 49.1(6) . . . 7_566 ?
O5 Fe1 O2 Sm2 135.8(6) . . . 7_566 ?
O6 Fe3 O3 Fe2 -45.3(7) . . . 7_566 ?
O4 Fe3 O3 Fe2 39.9(7) . . . 7_566 ?
O102 Fe3 O3 Fe2 176.0(12) . . . 7_566 ?
O91 Fe3 O3 Fe2 -131.7(7) . . . 7_566 ?
O112 Fe3 O3 Fe2 128.5(7) . . . 7_566 ?
O6 Fe3 O3 Sm2 74.7(6) . . . . ?
O4 Fe3 O3 Sm2 159.9(5) . . . . ?
O102 Fe3 O3 Sm2 -64.0(16) . . . . ?
O91 Fe3 O3 Sm2 -11.7(5) . . . . ?
O112 Fe3 O3 Sm2 -111.4(5) . . . . ?
O6 Fe3 O3 Sm1 -160.7(5) . . . . ?
O4 Fe3 O3 Sm1 -75.5(5) . . . . ?
O102 Fe3 O3 Sm1 60.7(15) . . . . ?
O91 Fe3 O3 Sm1 112.9(5) . . . . ?
O112 Fe3 O3 Sm1 13.2(5) . . . . ?
O12 Sm2 O3 Fe3 146.8(6) . . . . ?
O52 Sm2 O3 Fe3 -138.2(6) 7_566 . . . ?
O9 Sm2 O3 Fe3 76.8(6) . . . . ?
O62 Sm2 O3 Fe3 5.1(10) 7_566 . . . ?
O91 Sm2 O3 Fe3 10.6(5) . . . . ?
O72 Sm2 O3 Fe3 -142.8(6) 7_566 . . . ?
O2 Sm2 O3 Fe3 -67.2(5) 7_566 . . . ?
Fe2 Sm2 O3 Fe3 -131.1(8) 7_566 . . . ?
O12 Sm2 O3 Fe2 -82.1(6) . . . 7_566 ?
O52 Sm2 O3 Fe2 -7.1(9) 7_566 . . 7_566 ?
O9 Sm2 O3 Fe2 -152.1(6) . . . 7_566 ?
O62 Sm2 O3 Fe2 136.2(6) 7_566 . . 7_566 ?
O91 Sm2 O3 Fe2 141.7(6) . . . 7_566 ?
O72 Sm2 O3 Fe2 -11.7(4) 7_566 . . 7_566 ?
O2 Sm2 O3 Fe2 63.9(5) 7_566 . . 7_566 ?
O12 Sm2 O3 Sm1 31.5(6) . . . . ?
O52 Sm2 O3 Sm1 106.5(8) 7_566 . . . ?
O9 Sm2 O3 Sm1 -38.5(6) . . . . ?
O62 Sm2 O3 Sm1 -110.2(7) 7_566 . . . ?
O91 Sm2 O3 Sm1 -104.7(6) . . . . ?
O72 Sm2 O3 Sm1 101.9(6) 7_566 . . . ?
O2 Sm2 O3 Sm1 177.5(6) 7_566 . . . ?
Fe2 Sm2 O3 Sm1 113.6(7) 7_566 . . . ?
O8 Sm1 O3 Fe3 -82.9(6) . . . . ?
O31 Sm1 O3 Fe3 135.8(7) . . . . ?
O21 Sm1 O3 Fe3 -11.7(10) . . . . ?
O11 Sm1 O3 Fe3 -153.1(6) . . . . ?
O81 Sm1 O3 Fe3 139.8(6) 7_566 . . . ?
O112 Sm1 O3 Fe3 -11.9(4) . . . . ?
O1 Sm1 O3 Fe3 63.5(5) . . . . ?
Fe2 Sm1 O3 Fe3 129.2(7) 7_566 . . . ?
O8 Sm1 O3 Fe2 147.8(6) . . . 7_566 ?
O31 Sm1 O3 Fe2 6.6(9) . . . 7_566 ?
O21 Sm1 O3 Fe2 -141.0(7) . . . 7_566 ?
O11 Sm1 O3 Fe2 77.6(6) . . . 7_566 ?
O81 Sm1 O3 Fe2 10.5(4) 7_566 . . 7_566 ?
O112 Sm1 O3 Fe2 -141.1(5) . . . 7_566 ?
O1 Sm1 O3 Fe2 -65.7(5) . . . 7_566 ?
O8 Sm1 O3 Sm2 32.3(6) . . . . ?
O31 Sm1 O3 Sm2 -108.9(8) . . . . ?
O21 Sm1 O3 Sm2 103.5(8) . . . . ?
O11 Sm1 O3 Sm2 -37.9(7) . . . . ?
O81 Sm1 O3 Sm2 -105.0(6) 7_566 . . . ?
O112 Sm1 O3 Sm2 103.4(6) . . . . ?
O1 Sm1 O3 Sm2 178.8(6) . . . . ?
Fe2 Sm1 O3 Sm2 -115.5(7) 7_566 . . . ?
O2 Fe1 O4 Fe2 58.1(9) . . . . ?
O111 Fe1 O4 Fe2 -120.8(9) . . . . ?
O1 Fe1 O4 Fe2 144.1(9) . . . . ?
O71 Fe1 O4 Fe2 -36.4(10) . . . . ?
O5 Fe1 O4 Fe2 91(13) . . . . ?
O2 Fe1 O4 Fe3 -144.2(8) . . . . ?
O111 Fe1 O4 Fe3 36.9(9) . . . . ?
O1 Fe1 O4 Fe3 -58.2(9) . . . . ?
O71 Fe1 O4 Fe3 121.2(9) . . . . ?
O5 Fe1 O4 Fe3 -111(13) . . . . ?
O6 Fe2 O4 Fe1 178.1(9) . . . . ?
O3 Fe2 O4 Fe1 -78.3(9) 7_566 . . . ?
O81 Fe2 O4 Fe1 136(2) . . . . ?
O101 Fe2 O4 Fe1 87.0(9) . . . . ?
O72 Fe2 O4 Fe1 6.0(9) . . . . ?
Sm1 Fe2 O4 Fe1 -99.8(9) 7_566 . . . ?
Sm2 Fe2 O4 Fe1 -38.6(8) 7_566 . . . ?
O6 Fe2 O4 Fe3 15.2(5) . . . . ?
O3 Fe2 O4 Fe3 118.8(5) 7_566 . . . ?
O81 Fe2 O4 Fe3 -27(3) . . . . ?
O101 Fe2 O4 Fe3 -75.9(6) . . . . ?
O72 Fe2 O4 Fe3 -156.9(6) . . . . ?
Sm1 Fe2 O4 Fe3 97.3(6) 7_566 . . . ?
Sm2 Fe2 O4 Fe3 158.5(4) 7_566 . . . ?
O6 Fe3 O4 Fe1 -179.0(9) . . . . ?
O3 Fe3 O4 Fe1 79.9(9) . . . . ?
O102 Fe3 O4 Fe1 -86.5(9) . . . . ?
O91 Fe3 O4 Fe1 -139.9(19) . . . . ?
O112 Fe3 O4 Fe1 -6.6(9) . . . . ?
O6 Fe3 O4 Fe2 -15.4(5) . . . . ?
O3 Fe3 O4 Fe2 -116.5(5) . . . . ?
O102 Fe3 O4 Fe2 77.1(6) . . . . ?
O91 Fe3 O4 Fe2 24(3) . . . . ?
O112 Fe3 O4 Fe2 157.0(6) . . . . ?
O4 Fe1 O5 Fe5 -40(13) . . . . ?
O2 Fe1 O5 Fe5 -6.7(5) . . . . ?
O111 Fe1 O5 Fe5 172.0(6) . . . . ?
O1 Fe1 O5 Fe5 -93.1(5) . . . . ?
O71 Fe1 O5 Fe5 87.8(6) . . . . ?
O4 Fe1 O5 Fe6 59(13) . . . . ?
O2 Fe1 O5 Fe6 92.4(5) . . . . ?
O111 Fe1 O5 Fe6 -89.0(6) . . . . ?
O1 Fe1 O5 Fe6 5.9(5) . . . . ?
O71 Fe1 O5 Fe6 -173.1(6) . . . . ?
O61 Fe5 O5 Fe1 118(3) . . . . ?
O2 Fe5 O5 Fe1 6.9(5) . . . . ?
O51 Fe5 O5 Fe1 -98.2(6) . . . . ?
O42 Fe5 O5 Fe1 173.0(6) . . . . ?
O7 Fe5 O5 Fe1 86.9(5) . . . . ?
O61 Fe5 O5 Fe6 21(3) . . . . ?
O2 Fe5 O5 Fe6 -89.8(5) . . . . ?
O51 Fe5 O5 Fe6 165.1(5) . . . . ?
O42 Fe5 O5 Fe6 76.3(5) . . . . ?
O7 Fe5 O5 Fe6 -9.8(5) . . . . ?
O22 Fe6 O5 Fe1 98.2(6) . . . . ?
O32 Fe6 O5 Fe1 -134(4) . . . . ?
O1 Fe6 O5 Fe1 -6.2(5) . . . . ?
O41 Fe6 O5 Fe1 -174.4(7) . . . . ?
O7 Fe6 O5 Fe1 -87.8(6) . . . . ?
O22 Fe6 O5 Fe5 -164.1(6) . . . . ?
O32 Fe6 O5 Fe5 -36(4) . . . . ?
O1 Fe6 O5 Fe5 91.5(5) . . . . ?
O41 Fe6 O5 Fe5 -76.7(6) . . . . ?
O7 Fe6 O5 Fe5 9.9(5) . . . . ?
O4 Fe3 O6 Fe4 -177.7(9) . . . 7_566 ?
O3 Fe3 O6 Fe4 -74.8(9) . . . 7_566 ?
O102 Fe3 O6 Fe4 92.2(9) . . . 7_566 ?
O91 Fe3 O6 Fe4 10.6(8) . . . 7_566 ?
O112 Fe3 O6 Fe4 139(2) . . . 7_566 ?
O4 Fe3 O6 Fe2 15.1(5) . . . . ?
O3 Fe3 O6 Fe2 118.0(5) . . . . ?
O102 Fe3 O6 Fe2 -75.0(5) . . . . ?
O91 Fe3 O6 Fe2 -156.6(5) . . . . ?
O112 Fe3 O6 Fe2 -28(3) . . . . ?
O4 Fe2 O6 Fe4 177.2(9) . . . 7_566 ?
O3 Fe2 O6 Fe4 75.8(8) 7_566 . . 7_566 ?
O81 Fe2 O6 Fe4 -10.8(9) . . . 7_566 ?
O101 Fe2 O6 Fe4 -91.3(8) . . . 7_566 ?
O72 Fe2 O6 Fe4 -141(2) . . . 7_566 ?
Sm1 Fe2 O6 Fe4 33.5(8) 7_566 . . 7_566 ?
Sm2 Fe2 O6 Fe4 97.8(8) 7_566 . . 7_566 ?
O4 Fe2 O6 Fe3 -15.4(5) . . . . ?
O3 Fe2 O6 Fe3 -116.7(5) 7_566 . . . ?
O81 Fe2 O6 Fe3 156.6(5) . . . . ?
O101 Fe2 O6 Fe3 76.1(5) . . . . ?
O72 Fe2 O6 Fe3 27(3) . . . . ?
Sm1 Fe2 O6 Fe3 -159.0(4) 7_566 . . . ?
Sm2 Fe2 O6 Fe3 -94.8(6) 7_566 . . . ?
O22 Fe6 O7 Fe4 133(4) . . . . ?
O32 Fe6 O7 Fe4 -97.8(6) . . . . ?
O1 Fe6 O7 Fe4 5.6(5) . . . . ?
O41 Fe6 O7 Fe4 173.9(6) . . . . ?
O5 Fe6 O7 Fe4 88.8(5) . . . . ?
O22 Fe6 O7 Fe5 35(4) . . . . ?
O32 Fe6 O7 Fe5 163.7(6) . . . . ?
O1 Fe6 O7 Fe5 -93.0(5) . . . . ?
O41 Fe6 O7 Fe5 75.3(6) . . . . ?
O5 Fe6 O7 Fe5 -9.7(5) . . . . ?
O6 Fe4 O7 Fe6 -42(14) 7_566 . . . ?
O2 Fe4 O7 Fe6 -94.3(6) . . . . ?
O1 Fe4 O7 Fe6 -5.5(5) . . . . ?
O82 Fe4 O7 Fe6 88.2(6) 7_566 . . . ?
O92 Fe4 O7 Fe6 169.9(6) 7_566 . . . ?
O6 Fe4 O7 Fe5 57(14) 7_566 . . . ?
O2 Fe4 O7 Fe5 5.2(5) . . . . ?
O1 Fe4 O7 Fe5 94.0(6) . . . . ?
O82 Fe4 O7 Fe5 -172.3(6) 7_566 . . . ?
O92 Fe4 O7 Fe5 -90.6(6) 7_566 . . . ?
O61 Fe5 O7 Fe6 -165.0(6) . . . . ?
O2 Fe5 O7 Fe6 92.6(6) . . . . ?
O51 Fe5 O7 Fe6 -32(4) . . . . ?
O42 Fe5 O7 Fe6 -74.0(6) . . . . ?
O5 Fe5 O7 Fe6 9.9(5) . . . . ?
O61 Fe5 O7 Fe4 97.1(6) . . . . ?
O2 Fe5 O7 Fe4 -5.4(5) . . . . ?
O51 Fe5 O7 Fe4 -130(4) . . . . ?
O42 Fe5 O7 Fe4 -171.9(6) . . . . ?
O5 Fe5 O7 Fe4 -88.0(6) . . . . ?
O31 Sm1 O8 C1 137(3) . . . . ?
O21 Sm1 O8 C1 -159(3) . . . . ?
O11 Sm1 O8 C1 78(3) . . . . ?
O81 Sm1 O8 C1 43(3) 7_566 . . . ?
O3 Sm1 O8 C1 -15(3) . . . . ?
O112 Sm1 O8 C1 -84(3) . . . . ?
O1 Sm1 O8 C1 -99(3) . . . . ?
Fe2 Sm1 O8 C1 4(3) 7_566 . . . ?
O12 Sm2 O9 C1 -55(3) . . . . ?
O52 Sm2 O9 C1 -122(2) 7_566 . . . ?
O62 Sm2 O9 C1 174(3) 7_566 . . . ?
O3 Sm2 O9 C1 33(3) . . . . ?
O91 Sm2 O9 C1 99(3) . . . . ?
O72 Sm2 O9 C1 -27(3) 7_566 . . . ?
O2 Sm2 O9 C1 126(2) 7_566 . . . ?
Fe2 Sm2 O9 C1 16(3) 7_566 . . . ?
O8 Sm1 O11 C11 -56(2) . . . . ?
O31 Sm1 O11 C11 172(2) . . . . ?
O21 Sm1 O11 C11 -124(2) . . . . ?
O81 Sm1 O11 C11 96(2) 7_566 . . . ?
O3 Sm1 O11 C11 30(2) . . . . ?
O112 Sm1 O11 C11 -30(3) . . . . ?
O1 Sm1 O11 C11 121(2) . . . . ?
Fe2 Sm1 O11 C11 63(2) 7_566 . . . ?
O52 Sm2 O12 C11 -151(3) 7_566 . . . ?
O9 Sm2 O12 C11 84(3) . . . . ?
O62 Sm2 O12 C11 143(3) 7_566 . . . ?
O3 Sm2 O12 C11 -10(3) . . . . ?
O91 Sm2 O12 C11 51(4) . . . . ?
O72 Sm2 O12 C11 -77(3) 7_566 . . . ?
O2 Sm2 O12 C11 -97(4) 7_566 . . . ?
Fe2 Sm2 O12 C11 -42(3) 7_566 . . . ?
O8 Sm1 O21 C21 170(3) . . . . ?
O31 Sm1 O21 C21 -63(3) . . . . ?
O11 Sm1 O21 C21 -128(3) . . . . ?
O81 Sm1 O21 C21 -36(3) 7_566 . . . ?
O3 Sm1 O21 C21 97(3) . . . . ?
O112 Sm1 O21 C21 97(3) . . . . ?
O1 Sm1 O21 C21 19(3) . . . . ?
Fe2 Sm1 O21 C21 34(4) 7_566 . . . ?
O32 Fe6 O22 C21 63(2) . . . . ?
O1 Fe6 O22 C21 -42(2) . . . . ?
O41 Fe6 O22 C21 151(2) . . . . ?
O7 Fe6 O22 C21 -168(3) . . . . ?
O5 Fe6 O22 C21 -124(2) . . . . ?
O8 Sm1 O31 C31 143(3) . . . . ?
O21 Sm1 O31 C31 75(3) . . . . ?
O11 Sm1 O31 C31 -161(3) . . . . ?
O81 Sm1 O31 C31 -88(3) 7_566 . . . ?
O3 Sm1 O31 C31 -84(3) . . . . ?
O112 Sm1 O31 C31 44(3) . . . . ?
O1 Sm1 O31 C31 -9(3) . . . . ?
Fe2 Sm1 O31 C31 -81(3) 7_566 . . . ?
O22 Fe6 O32 C31 -82(3) . . . . ?
O1 Fe6 O32 C31 24(3) . . . . ?
O41 Fe6 O32 C31 -170(3) . . . . ?
O7 Fe6 O32 C31 105(3) . . . . ?
O5 Fe6 O32 C31 150(3) . . . . ?
O22 Fe6 O41 C41 132(2) . . . . ?
O32 Fe6 O41 C41 -135(2) . . . . ?
O1 Fe6 O41 C41 -2(4) . . . . ?
O7 Fe6 O41 C41 -42(2) . . . . ?
O5 Fe6 O41 C41 39(2) . . . . ?
O61 Fe5 O42 C41 129.8(18) . . . . ?
O2 Fe5 O42 C41 0(3) . . . . ?
O51 Fe5 O42 C41 -135.3(18) . . . . ?
O5 Fe5 O42 C41 -42.0(17) . . . . ?
O7 Fe5 O42 C41 39.5(18) . . . . ?
O61 Fe5 O51 C51 -65.8(16) . . . . ?
O2 Fe5 O51 C51 38.5(16) . . . . ?
O42 Fe5 O51 C51 -156.7(15) . . . . ?
O5 Fe5 O51 C51 120.1(15) . . . . ?
O7 Fe5 O51 C51 161(4) . . . . ?
O2 Fe5 O61 C61 -27.5(19) . . . . ?
O51 Fe5 O61 C61 79.5(19) . . . . ?
O42 Fe5 O61 C61 168.7(19) . . . . ?
O5 Fe5 O61 C61 -136(3) . . . . ?
O7 Fe5 O61 C61 -106.2(19) . . . . ?
O4 Fe1 O71 C71 39.9(14) . . . . ?
O2 Fe1 O71 C71 -59.1(14) . . . . ?
O111 Fe1 O71 C71 135.1(14) . . . . ?
O1 Fe1 O71 C71 -143(2) . . . . ?
O5 Fe1 O71 C71 -138.3(14) . . . . ?
O4 Fe2 O72 C71 48.2(14) . . . . ?
O6 Fe2 O72 C71 7(3) . . . . ?
O3 Fe2 O72 C71 151.2(14) 7_566 . . . ?
O81 Fe2 O72 C71 -122.5(14) . . . . ?
O101 Fe2 O72 C71 -43.7(14) . . . . ?
Sm1 Fe2 O72 C71 -167.6(13) 7_566 . . . ?
Sm2 Fe2 O72 C71 139.0(16) 7_566 . . . ?
O4 Fe2 O72 Sm2 -90.7(5) . . . 7_566 ?
O6 Fe2 O72 Sm2 -132(2) . . . 7_566 ?
O3 Fe2 O72 Sm2 12.2(5) 7_566 . . 7_566 ?
O81 Fe2 O72 Sm2 98.6(5) . . . 7_566 ?
O101 Fe2 O72 Sm2 177.4(6) . . . 7_566 ?
Sm1 Fe2 O72 Sm2 53.4(4) 7_566 . . 7_566 ?
O4 Fe2 O81 C81 -9(4) . . . . ?
O6 Fe2 O81 C81 -51.1(15) . . . . ?
O3 Fe2 O81 C81 -156.0(15) 7_566 . . . ?
O101 Fe2 O81 C81 40.5(15) . . . . ?
O72 Fe2 O81 C81 119.7(15) . . . . ?
Sm1 Fe2 O81 C81 -144.4(17) 7_566 . . . ?
Sm2 Fe2 O81 C81 165.1(14) 7_566 . . . ?
O4 Fe2 O81 Sm1 135(3) . . . 7_566 ?
O6 Fe2 O81 Sm1 93.3(5) . . . 7_566 ?
O3 Fe2 O81 Sm1 -11.6(5) 7_566 . . 7_566 ?
O101 Fe2 O81 Sm1 -175.1(6) . . . 7_566 ?
O72 Fe2 O81 Sm1 -95.9(5) . . . 7_566 ?
Sm2 Fe2 O81 Sm1 -50.5(4) 7_566 . . 7_566 ?
O6 Fe3 O91 C91 51.2(15) . . . . ?
O4 Fe3 O91 C91 12(3) . . . . ?
O3 Fe3 O91 C91 154.0(16) . . . . ?
O102 Fe3 O91 C91 -41.8(15) . . . . ?
O112 Fe3 O91 C91 -120.0(15) . . . . ?
O6 Fe3 O91 Sm2 -91.6(5) . . . . ?
O4 Fe3 O91 Sm2 -130(2) . . . . ?
O3 Fe3 O91 Sm2 11.2(5) . . . . ?
O102 Fe3 O91 Sm2 175.4(6) . . . . ?
O112 Fe3 O91 Sm2 97.2(5) . . . . ?
O12 Sm2 O91 C91 143.6(16) . . . . ?
O52 Sm2 O91 C91 -0.5(19) 7_566 . . . ?
O9 Sm2 O91 C91 110.4(17) . . . . ?
O62 Sm2 O91 C91 28.1(16) 7_566 . . . ?
O3 Sm2 O91 C91 -148.2(17) . . . . ?
O72 Sm2 O91 C91 -115.5(16) 7_566 . . . ?
O2 Sm2 O91 C91 -54.1(16) 7_566 . . . ?
Fe2 Sm2 O91 C91 -128.6(16) 7_566 . . . ?
O12 Sm2 O91 Fe3 -77.9(8) . . . . ?
O52 Sm2 O91 Fe3 138.0(7) 7_566 . . . ?
O9 Sm2 O91 Fe3 -111.1(6) . . . . ?
O62 Sm2 O91 Fe3 166.6(6) 7_566 . . . ?
O3 Sm2 O91 Fe3 -9.7(4) . . . . ?
O72 Sm2 O91 Fe3 23.0(8) 7_566 . . . ?
O2 Sm2 O91 Fe3 84.4(5) 7_566 . . . ?
Fe2 Sm2 O91 Fe3 9.9(5) 7_566 . . . ?
O4 Fe2 O101 C101 38.3(15) . . . . ?
O6 Fe2 O101 C101 -44.6(15) . . . . ?
O3 Fe2 O101 C101 173.2(14) 7_566 . . . ?
O81 Fe2 O101 C101 -132.6(16) . . . . ?
O72 Fe2 O101 C101 126.3(16) . . . . ?
Sm1 Fe2 O101 C101 -136.8(14) 7_566 . . . ?
Sm2 Fe2 O101 C101 128.6(14) 7_566 . . . ?
O6 Fe3 O102 C101 40.8(16) . . . . ?
O4 Fe3 O102 C101 -41.6(16) . . . . ?
O3 Fe3 O102 C101 -179.4(14) . . . . ?
O91 Fe3 O102 C101 127.7(16) . . . . ?
O112 Fe3 O102 C101 -131.0(16) . . . . ?
O4 Fe1 O111 C111 -38.1(17) . . . . ?
O2 Fe1 O111 C111 146(2) . . . . ?
O1 Fe1 O111 C111 60.2(17) . . . . ?
O71 Fe1 O111 C111 -131.5(17) . . . . ?
O5 Fe1 O111 C111 140.7(17) . . . . ?
O6 Fe3 O112 C111 -8(4) . . . . ?
O4 Fe3 O112 C111 -51.2(16) . . . . ?
O3 Fe3 O112 C111 -155.5(16) . . . . ?
O102 Fe3 O112 C111 39.3(16) . . . . ?
O91 Fe3 O112 C111 119.1(16) . . . . ?
O6 Fe3 O112 Sm1 135(3) . . . . ?
O4 Fe3 O112 Sm1 91.7(5) . . . . ?
O3 Fe3 O112 Sm1 -12.6(5) . . . . ?
O102 Fe3 O112 Sm1 -177.8(5) . . . . ?
O91 Fe3 O112 Sm1 -98.0(5) . . . . ?
O8 Sm1 O112 C111 -116.2(17) . . . . ?
O31 Sm1 O112 C111 1.8(19) . . . . ?
O21 Sm1 O112 C111 -29.9(16) . . . . ?
O11 Sm1 O112 C111 -141.4(16) . . . . ?
O81 Sm1 O112 C111 114.9(16) 7_566 . . . ?
O3 Sm1 O112 C111 150.1(17) . . . . ?
O1 Sm1 O112 C111 55.5(16) . . . . ?
Fe2 Sm1 O112 C111 129.5(16) 7_566 . . . ?
O8 Sm1 O112 Fe3 104.5(6) . . . . ?
O31 Sm1 O112 Fe3 -137.5(7) . . . . ?
O21 Sm1 O112 Fe3 -169.2(6) . . . . ?
O11 Sm1 O112 Fe3 79.3(8) . . . . ?
O81 Sm1 O112 Fe3 -24.4(7) 7_566 . . . ?
O3 Sm1 O112 Fe3 10.7(4) . . . . ?
O1 Sm1 O112 Fe3 -83.9(5) . . . . ?
Fe2 Sm1 O112 Fe3 -9.8(4) 7_566 . . . ?
Sm2 O9 C1 O8 -16(4) . . . . ?
Sm2 O9 C1 C2 167.2(19) . . . . ?
Sm1 O8 C1 O9 5(5) . . . . ?
Sm1 O8 C1 C2 -178(2) . . . . ?
O9 C1 C2 C3 2(5) . . . . ?
O8 C1 C2 C3 -175(3) . . . . ?
O9 C1 C2 C7 -174(3) . . . . ?
O8 C1 C2 C7 8(5) . . . . ?
C1 C2 C3 C4 174(4) . . . . ?
C7 C2 C3 C4 -9(6) . . . . ?
C2 C3 C4 C5 23(7) . . . . ?
C3 C4 C5 C6 -35(9) . . . . ?
C4 C5 C6 C7 33(10) . . . . ?
C5 C6 C7 C2 -14(9) . . . . ?
C3 C2 C7 C6 3(7) . . . . ?
C1 C2 C7 C6 179(4) . . . . ?
Sm2 O12 C11 O11 -4(6) . . . . ?
Sm2 O12 C11 C12 173(2) . . . . ?
Sm1 O11 C11 O12 -10(4) . . . . ?
Sm1 O11 C11 C12 172.7(17) . . . . ?
O12 C11 C12 C17 -173(3) . . . . ?
O11 C11 C12 C17 5(5) . . . . ?
O12 C11 C12 C13 8(4) . . . . ?
O11 C11 C12 C13 -175(3) . . . . ?
C17 C12 C13 C14 2(5) . . . . ?
C11 C12 C13 C14 -178(3) . . . . ?
C12 C13 C14 C15 1(5) . . . . ?
C13 C14 C15 C16 0(6) . . . . ?
C14 C15 C16 C17 -5(6) . . . . ?
C13 C12 C17 C16 -6(5) . . . . ?
C11 C12 C17 C16 174(3) . . . . ?
C15 C16 C17 C12 8(6) . . . . ?
Sm1 O21 C21 O22 -10(5) . . . . ?
Sm1 O21 C21 C22 175.6(18) . . . . ?
Fe6 O22 C21 O21 20(4) . . . . ?
Fe6 O22 C21 C22 -166.1(16) . . . . ?
O21 C21 C22 C23 1(4) . . . . ?
O22 C21 C22 C23 -174(3) . . . . ?
O21 C21 C22 C27 178(3) . . . . ?
O22 C21 C22 C27 4(4) . . . . ?
C27 C22 C23 C24 2(6) . . . . ?
C21 C22 C23 C24 180(4) . . . . ?
C22 C23 C24 C25 18(8) . . . . ?
C23 C24 C25 C26 -15(12) . . . . ?
C24 C25 C26 C27 -5(13) . . . . ?
C23 C22 C27 C26 -21(6) . . . . ?
C21 C22 C27 C26 162(5) . . . . ?
C25 C26 C27 C22 23(10) . . . . ?
Sm1 O31 C31 O32 -18(5) . . . . ?
Sm1 O31 C31 C32 169(2) . . . . ?
Fe6 O32 C31 O31 12(4) . . . . ?
Fe6 O32 C31 C32 -174.7(18) . . . . ?
O31 C31 C32 C37 178(3) . . . . ?
O32 C31 C32 C37 5(4) . . . . ?
O31 C31 C32 C33 -2(4) . . . . ?
O32 C31 C32 C33 -176(3) . . . . ?
C37 C32 C33 C34 7(6) . . . . ?
C31 C32 C33 C34 -173(4) . . . . ?
C32 C33 C34 C35 -9(8) . . . . ?
C33 C34 C35 C36 5(9) . . . . ?
C34 C35 C36 C37 1(8) . . . . ?
C33 C32 C37 C36 -1(5) . . . . ?
C31 C32 C37 C36 179(3) . . . . ?
C35 C36 C37 C32 -3(6) . . . . ?
Fe6 O41 C41 O42 1(3) . . . . ?
Fe6 O41 C41 C42 -176.3(14) . . . . ?
Fe5 O42 C41 O41 0(3) . . . . ?
Fe5 O42 C41 C42 177.6(14) . . . . ?
O41 C41 C42 C43 -10(3) . . . . ?
O42 C41 C42 C43 172(2) . . . . ?
O41 C41 C42 C47 167(2) . . . . ?
O42 C41 C42 C47 -11(3) . . . . ?
C47 C42 C43 C44 -4(5) . . . . ?
C41 C42 C43 C44 174(3) . . . . ?
C42 C43 C44 C45 9(5) . . . . ?
C43 C44 C45 C46 -11(5) . . . . ?
C44 C45 C46 C47 7(4) . . . . ?
C45 C46 C47 C42 -1(3) . . . . ?
C43 C42 C47 C46 0(4) . . . . ?
C41 C42 C47 C46 -178(2) . . . . ?
Sm2 O52 C51 O51 5(4) 7_566 . . . ?
Sm2 O52 C51 C52 -178(2) 7_566 . . . ?
Fe5 O51 C51 O52 -14(3) . . . . ?
Fe5 O51 C51 C52 169.5(12) . . . . ?
O52 C51 C52 C53 -1(3) . . . . ?
O51 C51 C52 C53 176(2) . . . . ?
O52 C51 C52 C57 179(3) . . . . ?
O51 C51 C52 C57 -4(3) . . . . ?
C57 C52 C53 C54 8(5) . . . . ?
C51 C52 C53 C54 -172(3) . . . . ?
C52 C53 C54 C55 -18(5) . . . . ?
C53 C54 C55 C56 20(5) . . . . ?
C54 C55 C56 C57 -16(7) . . . . ?
C53 C52 C57 C56 -1(5) . . . . ?
C51 C52 C57 C56 179(3) . . . . ?
C55 C56 C57 C52 5(7) . . . . ?
Sm2 O62 C61 O61 8(4) 7_566 . . . ?
Sm2 O62 C61 C62 -169.8(15) 7_566 . . . ?
Fe5 O61 C61 O62 -5(4) . . . . ?
Fe5 O61 C61 C62 173.2(13) . . . . ?
O62 C61 C62 C67 -4(4) . . . . ?
O61 C61 C62 C67 178(2) . . . . ?
O62 C61 C62 C63 174(2) . . . . ?
O61 C61 C62 C63 -4(3) . . . . ?
C67 C62 C63 C64 -2(5) . . . . ?
C61 C62 C63 C64 -180(3) . . . . ?
C62 C63 C64 C65 3(6) . . . . ?
C63 C64 C65 C66 1(8) . . . . ?
C64 C65 C66 C67 -6(8) . . . . ?
C63 C62 C67 C66 -3(5) . . . . ?
C61 C62 C67 C66 174(3) . . . . ?
C65 C66 C67 C62 7(6) . . . . ?
Fe1 O71 C71 O72 4(3) . . . . ?
Fe1 O71 C71 C72 -170.2(13) . . . . ?
Fe2 O72 C71 O71 -59(2) . . . . ?
Sm2 O72 C71 O71 70(2) 7_566 . . . ?
Fe2 O72 C71 C72 115.2(16) . . . . ?
Sm2 O72 C71 C72 -116.1(15) 7_566 . . . ?
O71 C71 C72 C77 -173(2) . . . . ?
O72 C71 C72 C77 12(3) . . . . ?
O71 C71 C72 C73 11(3) . . . . ?
O72 C71 C72 C73 -164(3) . . . . ?
C77 C72 C73 C74 -1(6) . . . . ?
C71 C72 C73 C74 175(3) . . . . ?
C72 C73 C74 C75 9(7) . . . . ?
C73 C74 C75 C76 -10(7) . . . . ?
C74 C75 C76 C77 4(7) . . . . ?
C73 C72 C77 C76 -6(5) . . . . ?
C71 C72 C77 C76 179(2) . . . . ?
C75 C76 C77 C72 4(6) . . . . ?
Fe4 O82 C81 O81 -17(3) 7_566 . . . ?
Fe4 O82 C81 C82 167.0(16) 7_566 . . . ?
Fe2 O81 C81 O82 71(2) . . . . ?
Sm1 O81 C81 O82 -63(3) 7_566 . . . ?
Fe2 O81 C81 C82 -112.8(19) . . . . ?
Sm1 O81 C81 C82 113.6(19) 7_566 . . . ?
O82 C81 C82 C83 173(3) . . . . ?
O81 C81 C82 C83 -3(4) . . . . ?
O82 C81 C82 C87 -13(3) . . . . ?
O81 C81 C82 C87 170(2) . . . . ?
C87 C82 C83 C84 3(4) . . . . ?
C81 C82 C83 C84 176(3) . . . . ?
C82 C83 C84 C85 1(6) . . . . ?
C83 C84 C85 C86 -4(7) . . . . ?
C84 C85 C86 C87 1(6) . . . . ?
C83 C82 C87 C86 -5(4) . . . . ?
C81 C82 C87 C86 -179(3) . . . . ?
C85 C86 C87 C82 3(6) . . . . ?
Fe4 O92 C91 O91 15(3) 7_566 . . . ?
Fe4 O92 C91 C92 -166.5(15) 7_566 . . . ?
Fe3 O91 C91 O92 -70(3) . . . . ?
Sm2 O91 C91 O92 61(3) . . . . ?
Fe3 O91 C91 C92 111.4(18) . . . . ?
Sm2 O91 C91 C92 -117.6(19) . . . . ?
O92 C91 C92 C97 -174(2) . . . . ?
O91 C91 C92 C97 5(4) . . . . ?
O92 C91 C92 C93 3(3) . . . . ?
O91 C91 C92 C93 -179(2) . . . . ?
C97 C92 C93 C94 -1(5) . . . . ?
C91 C92 C93 C94 -177(3) . . . . ?
C92 C93 C94 C95 1(7) . . . . ?
C93 C94 C95 C96 -2(8) . . . . ?
C94 C95 C96 C97 1(7) . . . . ?
C93 C92 C97 C96 0(5) . . . . ?
C91 C92 C97 C96 176(3) . . . . ?
C95 C96 C97 C92 0(5) . . . . ?
Fe2 O101 C101 O102 4(3) . . . . ?
Fe2 O101 C101 C102 -174.5(14) . . . . ?
Fe3 O102 C101 O101 -2(3) . . . . ?
Fe3 O102 C101 C102 176.9(13) . . . . ?
O101 C101 C102 C107 -174(2) . . . . ?
O102 C101 C102 C107 7(3) . . . . ?
O101 C101 C102 C103 -2(3) . . . . ?
O102 C101 C102 C103 180(2) . . . . ?
C107 C102 C103 C104 -7(4) . . . . ?
C101 C102 C103 C104 180(3) . . . . ?
C102 C103 C104 C105 4(5) . . . . ?
C103 C104 C105 C106 5(6) . . . . ?
C104 C105 C106 C107 -9(6) . . . . ?
C103 C102 C107 C106 3(5) . . . . ?
C101 C102 C107 C106 175(3) . . . . ?
C105 C106 C107 C102 5(5) . . . . ?
Fe3 O112 C111 O111 64(3) . . . . ?
Sm1 O112 C111 O111 -67(3) . . . . ?
Fe3 O112 C111 C112 -125.6(19) . . . . ?
Sm1 O112 C111 C112 103(2) . . . . ?
Fe1 O111 C111 O112 -9(3) . . . . ?
Fe1 O111 C111 C112 -179.5(16) . . . . ?
O112 C111 C112 C113 2(4) . . . . ?
O111 C111 C112 C113 173(3) . . . . ?
O112 C111 C112 C117 174(3) . . . . ?
O111 C111 C112 C117 -15(4) . . . . ?
C117 C112 C113 C114 3(5) . . . . ?
C111 C112 C113 C114 175(3) . . . . ?
C112 C113 C114 C115 -3(7) . . . . ?
C113 C114 C115 C116 -10(8) . . . . ?
C114 C115 C116 C117 21(8) . . . . ?
C113 C112 C117 C116 10(6) . . . . ?
C111 C112 C117 C116 -163(4) . . . . ?
C115 C116 C117 C112 -21(8) . . . . ?
